data_4132200
loop_
_publ_author_name
'Wang, Wenqing'
'Chen, Chao'
'Shu, Chan'
'Rajca, Suchada'
'Wang, Xinping'
'Rajca, Andrzej'

_publ_section_title
;
 S = 1 Tetraazacyclophane Diradical Dication with Robust Stability: A Case
 of Low-Temperature One-Dimensional Antiferromagnetic Chain.
;
_journal_issue 25
_journal_name_full 'Journal of the American Chemical Society'
_journal_page_first 7820
_journal_page_last 7826
_journal_paper_doi 10.1021/jacs.8b02415
_journal_volume 140
_journal_year 2018
_chemical_formula_moiety 'C52 H44 N4, 2(C16 H12 Al F24 O4)'
_chemical_formula_sum 'C84 H68 Al2 F48 N4 O8'
_chemical_formula_weight 2227.38
_space_group_IT_number 2
_space_group_name_Hall '-P 1'
_space_group_name_H-M_alt 'P -1'
_symmetry_cell_setting Triclinic'
_symmetry_space_group_name_Hall '-P 1'
_symmetry_space_group_name_H-M 'P -1'
_atom_sites_solution_hydrogens geom
_atom_sites_solution_primary direct
_atom_sites_solution_secondary difmap
_audit_creation_method SHELXL-97
_cell_angle_alpha 81.4403(16)
_cell_angle_beta 83.4804(17)
_cell_angle_gamma 81.0841(18)
_cell_formula_units_Z 2
_cell_length_a 14.1081(10)
_cell_length_b 15.6055(11)
_cell_length_c 21.8291(15)
_cell_measurement_reflns_used 9997
_cell_measurement_temperature 123(2)
_cell_measurement_theta_max 27.59
_cell_measurement_theta_min 2.29
_cell_volume 4674.8(6)
_computing_cell_refinement 'Bruker SAINT'
_computing_data_collection 'Bruker APEX2'
_computing_data_reduction 'Bruker SAINT'
_computing_molecular_graphics 'Bruker SHELXTL'
_computing_publication_material 'Bruker SHELXTL'
_computing_structure_refinement 'SHELXL-2014 (Sheldrick 2014)'
_computing_structure_solution 'SHELXS-97 (Sheldrick 2008)'
_diffrn_ambient_temperature 123(2)
_diffrn_measured_fraction_theta_full 0.991
_diffrn_measured_fraction_theta_max 0.991
_diffrn_measurement_device_type 'Bruker D8 CMOS'
_diffrn_measurement_method '\f and \w scans'
_diffrn_radiation_monochromator graphite
_diffrn_radiation_source 'fine-focus sealed tube'
_diffrn_radiation_type MoK\a
_diffrn_radiation_wavelength 0.71073
_diffrn_reflns_av_R_equivalents 0.0243
_diffrn_reflns_av_sigmaI/netI 0.0397
_diffrn_reflns_limit_h_max 16
_diffrn_reflns_limit_h_min -16
_diffrn_reflns_limit_k_max 17
_diffrn_reflns_limit_k_min -18
_diffrn_reflns_limit_l_max 22
_diffrn_reflns_limit_l_min -25
_diffrn_reflns_number 30482
_diffrn_reflns_theta_full 25.03
_diffrn_reflns_theta_max 25.03
_diffrn_reflns_theta_min 2.17
_exptl_absorpt_coefficient_mu 0.183
_exptl_absorpt_correction_T_max 0.9678
_exptl_absorpt_correction_T_min 0.9288
_exptl_absorpt_correction_type multi-scan
_exptl_absorpt_process_details 'SADABS (Bruker, 2014)'
_exptl_crystal_colour red
_exptl_crystal_density_diffrn 1.582
_exptl_crystal_density_method 'not measured'
_exptl_crystal_description block
_exptl_crystal_F_000 2244
_exptl_crystal_size_max 0.41
_exptl_crystal_size_mid 0.18
_exptl_crystal_size_min 0.18
_refine_diff_density_max 0.451
_refine_diff_density_min -0.312
_refine_diff_density_rms 0.049
_refine_ls_extinction_method none
_refine_ls_goodness_of_fit_ref 1.064
_refine_ls_hydrogen_treatment constr
_refine_ls_matrix_type full
_refine_ls_number_parameters 1909
_refine_ls_number_reflns 16362
_refine_ls_number_restraints 6759
_refine_ls_restrained_S_all 1.099
_refine_ls_R_factor_all 0.0620
_refine_ls_R_factor_gt 0.0437
_refine_ls_shift/su_max 0.008
_refine_ls_shift/su_mean 0.000
_refine_ls_structure_factor_coef Fsqd
_refine_ls_weighting_details 'calc w=1/[\s^2^(Fo^2^)+(0.0686P)^2^+2.0901P] where P=(Fo^2^+2Fc^2^)/3'
_refine_ls_weighting_scheme calc
_refine_ls_wR_factor_gt 0.1169
_refine_ls_wR_factor_ref 0.1295
_reflns_number_gt 12671
_reflns_number_total 16362
_reflns_threshold_expression >2sigma(I)
_cod_data_source_file ja8b02415_si_002.cif
_cod_data_source_block 1
_cod_original_sg_symbol_H-M P-1
_cod_database_code 4132200

loop_
_symmetry_equiv_pos_as_xyz
'x, y, z'
'-x, -y, -z'

loop_
_atom_site_label
_atom_site_type_symbol
_atom_site_fract_x
_atom_site_fract_y
_atom_site_fract_z
_atom_site_U_iso_or_equiv
_atom_site_adp_type
_atom_site_occupancy
_atom_site_symmetry_multiplicity
_atom_site_calc_flag
_atom_site_refinement_flags
_atom_site_disorder_assembly
_atom_site_disorder_group
Al1A Al 0.88634(5) 0.44425(4) 0.27471(3) 0.01971(15) Uani 1 1 d . B .
Al1B Al 0.55118(5) 1.00881(4) 0.22079(3) 0.02230(16) Uani 1 1 d . C .
C5A C 1.06337(17) 0.32689(15) 0.30123(10) 0.0232(5) Uani 1 1 d . B .
C6A C 1.11356(17) 0.32097(16) 0.36106(12) 0.0281(5) Uani 1 1 d . . .
C7A C 1.0580(2) 0.23420(17) 0.28695(13) 0.0358(6) Uani 1 1 d . . .
C8A C 1.12316(19) 0.37420(18) 0.24743(12) 0.0358(6) Uani 1 1 d . . .
H8A1 H 1.0949 0.3745 0.2084 0.054 Uiso 1 1 calc R . .
H8A2 H 1.1894 0.3438 0.2446 0.054 Uiso 1 1 calc R . .
H8A3 H 1.1234 0.4346 0.2549 0.054 Uiso 1 1 calc R . .
C17A C 0.26097(16) 0.56790(14) 0.30527(10) 0.0199(5) Uani 1 1 d . . .
C18A C 0.17259(16) 0.60857(14) 0.28267(10) 0.0199(5) Uani 1 1 d . . .
H18A H 0.1183 0.6222 0.3113 0.024 Uiso 1 1 calc R . .
C19A C 0.16436(16) 0.62845(14) 0.22035(10) 0.0199(5) Uani 1 1 d . . .
H19A H 0.1046 0.6563 0.2061 0.024 Uiso 1 1 calc R . .
C20A C 0.24341(16) 0.60814(14) 0.17691(10) 0.0195(5) Uani 1 1 d . . .
C21A C 0.32927(16) 0.56085(15) 0.19945(10) 0.0222(5) Uani 1 1 d . . .
H21A H 0.3816 0.5423 0.1708 0.027 Uiso 1 1 calc R . .
C22A C 0.33779(17) 0.54148(15) 0.26218(10) 0.0225(5) Uani 1 1 d . . .
H22A H 0.3960 0.5100 0.2766 0.027 Uiso 1 1 calc R . .
C23A C 0.17761(16) 0.71741(14) 0.09570(10) 0.0202(5) Uani 1 1 d . . .
C24A C 0.18141(16) 0.78885(14) 0.12613(10) 0.0195(5) Uani 1 1 d . . .
H24A H 0.2223 0.7834 0.1586 0.023 Uiso 1 1 calc R . .
C25A C 0.12514(16) 0.86840(14) 0.10889(10) 0.0199(5) Uani 1 1 d . . .
C26A C 0.06741(17) 0.87773(15) 0.06018(10) 0.0241(5) Uani 1 1 d . . .
H26A H 0.0296 0.9323 0.0481 0.029 Uiso 1 1 calc R . .
C27A C 0.06557(18) 0.80636(16) 0.02932(11) 0.0273(5) Uani 1 1 d . . .
H27A H 0.0267 0.8126 -0.0043 0.033 Uiso 1 1 calc R . .
C28A C 0.11968(17) 0.72593(15) 0.04693(10) 0.0238(5) Uani 1 1 d . . .
H28A H 0.1172 0.6773 0.0259 0.029 Uiso 1 1 calc R . .
C29A C 0.32964(16) 0.48851(14) 0.40167(10) 0.0212(5) Uani 1 1 d . . .
C30A C 0.34677(17) 0.40514(15) 0.38426(11) 0.0255(5) Uani 1 1 d . . .
H30A H 0.3243 0.3943 0.3471 0.031 Uiso 1 1 calc R . .
C31A C 0.39705(19) 0.33779(16) 0.42172(12) 0.0325(6) Uani 1 1 d . . .
H31A H 0.4096 0.2809 0.4094 0.039 Uiso 1 1 calc R . .
C32A C 0.42948(19) 0.35126(17) 0.47674(12) 0.0328(6) Uani 1 1 d . . .
C33A C 0.41332(18) 0.43510(17) 0.49271(12) 0.0322(6) Uani 1 1 d . . .
H33A H 0.4359 0.4457 0.5299 0.039 Uiso 1 1 calc R . .
C34A C 0.36493(17) 0.50389(16) 0.45566(11) 0.0269(5) Uani 1 1 d . . .
H34A H 0.3557 0.5613 0.4669 0.032 Uiso 1 1 calc R . .
C35A C 0.4798(2) 0.2762(2) 0.51901(14) 0.0506(8) Uani 1 1 d . . .
H35A H 0.5438 0.2889 0.5249 0.076 Uiso 1 1 calc R . .
H35B H 0.4864 0.2222 0.5000 0.076 Uiso 1 1 calc R . .
H35C H 0.4416 0.2689 0.5594 0.076 Uiso 1 1 calc R . .
C36A C 0.28933(16) 0.58981(15) 0.06674(10) 0.0199(5) Uani 1 1 d . . .
C37A C 0.33118(17) 0.63591(16) 0.01353(10) 0.0248(5) Uani 1 1 d . . .
H37A H 0.3268 0.6978 0.0095 0.030 Uiso 1 1 calc R . .
C38A C 0.37889(17) 0.59090(17) -0.03320(11) 0.0284(5) Uani 1 1 d . . .
H38A H 0.4071 0.6225 -0.0695 0.034 Uiso 1 1 calc R . .
C39A C 0.38671(17) 0.50034(17) -0.02845(11) 0.0268(5) Uani 1 1 d . . .
C40A C 0.34624(17) 0.45545(16) 0.02577(11) 0.0251(5) Uani 1 1 d . . .
H40A H 0.3527 0.3934 0.0305 0.030 Uiso 1 1 calc R . .
C41A C 0.29696(16) 0.49935(15) 0.07287(10) 0.0224(5) Uani 1 1 d . . .
H41A H 0.2686 0.4678 0.1091 0.027 Uiso 1 1 calc R . .
C42A C 0.43885(19) 0.4520(2) -0.08004(12) 0.0362(6) Uani 1 1 d . . .
H42A H 0.4262 0.4865 -0.1203 0.054 Uiso 1 1 calc R . .
H42B H 0.4160 0.3952 -0.0775 0.054 Uiso 1 1 calc R . .
H42C H 0.5083 0.4427 -0.0759 0.054 Uiso 1 1 calc R . .
C5B C 0.44344(18) 1.15811(16) 0.15167(11) 0.0277(5) Uani 1 1 d . D .
C6B C 0.4254(2) 1.24935(18) 0.17289(13) 0.0379(6) Uani 1 1 d . . .
C7B C 0.4708(2) 1.16555(18) 0.08118(12) 0.0369(6) Uani 1 1 d . . .
C8B C 0.35122(19) 1.11596(18) 0.16803(13) 0.0365(6) Uani 1 1 d . . .
H8B1 H 0.3615 1.0579 0.1544 0.055 Uiso 1 1 calc R . .
H8B2 H 0.2984 1.1528 0.1471 0.055 Uiso 1 1 calc R . .
H8B3 H 0.3347 1.1102 0.2132 0.055 Uiso 1 1 calc R . .
C17B C 0.12650(16) 0.92575(14) 0.20583(10) 0.0196(5) Uani 1 1 d . . .
C18B C 0.07820(16) 0.85866(14) 0.23948(10) 0.0195(5) Uani 1 1 d . . .
H18B H 0.0423 0.8274 0.2184 0.023 Uiso 1 1 calc R . .
C19B C 0.08252(16) 0.83811(14) 0.30213(10) 0.0201(5) Uani 1 1 d . . .
H19B H 0.0503 0.7921 0.3242 0.024 Uiso 1 1 calc R . .
C20B C 0.13450(16) 0.88448(14) 0.33455(10) 0.0201(5) Uani 1 1 d . A .
C21B C 0.17775(17) 0.95526(15) 0.30154(10) 0.0227(5) Uani 1 1 d . . .
H21B H 0.2098 0.9892 0.3230 0.027 Uiso 1 1 calc R . .
C22B C 0.17372(16) 0.97521(14) 0.23875(10) 0.0216(5) Uani 1 1 d . . .
H22B H 0.2031 1.0231 0.2169 0.026 Uiso 1 1 calc R . .
C23B C 0.14805(16) 0.76672(14) 0.41972(10) 0.0209(5) Uani 1 1 d . A .
C24B C 0.20779(16) 0.70764(14) 0.38572(10) 0.0207(5) Uani 1 1 d . . .
H24B H 0.2475 0.7279 0.3501 0.025 Uiso 1 1 calc R . .
C25B C 0.20860(16) 0.61831(14) 0.40466(10) 0.0209(5) Uani 1 1 d . . .
C26B C 0.15283(17) 0.58810(15) 0.45782(10) 0.0249(5) Uani 1 1 d . . .
H26B H 0.1534 0.5270 0.4703 0.030 Uiso 1 1 calc R . .
C27B C 0.09655(18) 0.64767(15) 0.49234(11) 0.0275(5) Uani 1 1 d . . .
H27B H 0.0597 0.6272 0.5293 0.033 Uiso 1 1 calc R . .
C28B C 0.09310(17) 0.73672(15) 0.47378(10) 0.0252(5) Uani 1 1 d . . .
H28B H 0.0537 0.7772 0.4976 0.030 Uiso 1 1 calc R . .
C29B C 0.14511(17) 1.02282(14) 0.10666(10) 0.0211(5) Uani 1 1 d . . .
C30B C 0.09654(17) 1.10026(15) 0.12613(11) 0.0250(5) Uani 1 1 d . . .
H30B H 0.0525 1.0986 0.1624 0.030 Uiso 1 1 calc R . .
C31B C 0.11310(18) 1.17992(16) 0.09201(12) 0.0303(6) Uani 1 1 d . . .
H31B H 0.0806 1.2327 0.1056 0.036 Uiso 1 1 calc R . .
C32B C 0.17611(19) 1.18372(16) 0.03862(11) 0.0305(6) Uani 1 1 d . . .
C33B C 0.2240(2) 1.10532(17) 0.02015(11) 0.0327(6) Uani 1 1 d . . .
H33B H 0.2677 1.1069 -0.0163 0.039 Uiso 1 1 calc R . .
C34B C 0.20943(19) 1.02551(16) 0.05360(11) 0.0283(5) Uani 1 1 d . . .
H34B H 0.2431 0.9728 0.0404 0.034 Uiso 1 1 calc R . .
C35B C 0.1911(2) 1.26998(18) 0.00015(14) 0.0466(8) Uani 1 1 d . . .
H35D H 0.1486 1.2820 -0.0335 0.070 Uiso 1 1 calc R . .
H35E H 0.2584 1.2672 -0.0176 0.070 Uiso 1 1 calc R . .
H35F H 0.1762 1.3168 0.0266 0.070 Uiso 1 1 calc R . .
C36B C 0.14589(16) 0.91932(14) 0.43932(10) 0.0210(5) Uani 1 1 d . A .
C37B C 0.19884(18) 0.89636(16) 0.49063(11) 0.0265(5) Uani 1 1 d . . .
H37B H 0.2340 0.8394 0.4982 0.032 Uiso 1 1 calc R . .
C38B C 0.20003(18) 0.95706(17) 0.53065(11) 0.0296(5) Uani 1 1 d . A .
H38B H 0.2353 0.9407 0.5662 0.036 Uiso 1 1 calc R . .
C39B C 0.15061(18) 1.04171(16) 0.51997(11) 0.0293(5) Uani 1 1 d . . .
C40B C 0.09881(18) 1.06348(16) 0.46823(11) 0.0268(5) Uani 1 1 d . A .
H40B H 0.0657 1.1212 0.4598 0.032 Uiso 1 1 calc R . .
C41B C 0.09410(17) 1.00340(15) 0.42859(10) 0.0225(5) Uani 1 1 d . . .
H41B H 0.0561 1.0190 0.3943 0.027 Uiso 1 1 calc R A .
C42B C 0.1525(2) 1.1081(2) 0.56327(14) 0.0455(7) Uani 0.47(4) 1 d P A 21
H42D H 0.1090 1.1614 0.5504 0.068 Uiso 0.47(4) 1 calc PR A 21
H42E H 0.2182 1.1220 0.5617 0.068 Uiso 0.47(4) 1 calc PR A 21
H42F H 0.1317 1.0839 0.6058 0.068 Uiso 0.47(4) 1 calc PR A 21
C42Y C 0.1525(2) 1.1081(2) 0.56327(14) 0.0455(7) Uani 0.53(4) 1 d P A 22
H42U H 0.1710 1.1621 0.5392 0.068 Uiso 0.53(4) 1 calc PR A 22
H42V H 0.1995 1.0847 0.5935 0.068 Uiso 0.53(4) 1 calc PR A 22
H42W H 0.0885 1.1206 0.5853 0.068 Uiso 0.53(4) 1 calc PR A 22
F7A F 1.20331(10) 0.27750(10) 0.35680(7) 0.0388(4) Uani 1 1 d . . .
F8A F 1.06647(11) 0.28112(10) 0.41111(6) 0.0380(4) Uani 1 1 d . . .
F9A F 1.11954(11) 0.40130(10) 0.37345(7) 0.0412(4) Uani 1 1 d . . .
F10A F 1.14467(13) 0.18762(12) 0.27567(10) 0.0616(5) Uani 1 1 d . . .
F11A F 1.01110(12) 0.23860(11) 0.23630(8) 0.0476(4) Uani 1 1 d . . .
F12A F 1.01042(13) 0.18674(10) 0.33270(8) 0.0511(5) Uani 1 1 d . . .
F7B F 0.35169(15) 1.30195(11) 0.14628(9) 0.0611(5) Uani 1 1 d . . .
F8B F 0.50165(15) 1.29189(11) 0.16074(9) 0.0595(5) Uani 1 1 d . . .
F9B F 0.40172(14) 1.24428(11) 0.23385(7) 0.0509(4) Uani 1 1 d . . .
F10B F 0.40274(13) 1.21447(12) 0.04791(7) 0.0519(5) Uani 1 1 d . . .
F11B F 0.48473(15) 1.08669(11) 0.06284(8) 0.0552(5) Uani 1 1 d . . .
F12B F 0.55192(13) 1.20032(12) 0.06355(7) 0.0514(5) Uani 1 1 d . . .
N1A N 0.26881(14) 0.55757(12) 0.36876(8) 0.0208(4) Uani 1 1 d . . .
N2A N 0.23616(13) 0.63661(12) 0.11419(8) 0.0198(4) Uani 1 1 d . . .
N1B N 0.12951(13) 0.93999(12) 0.14159(8) 0.0199(4) Uani 1 1 d . . .
N2B N 0.14295(14) 0.85796(12) 0.39753(8) 0.0216(4) Uani 1 1 d . . .
O1A O 0.91694(12) 0.43642(11) 0.19611(7) 0.0296(4) Uani 1 1 d D . .
O3A O 0.88730(11) 0.55137(10) 0.28728(8) 0.0272(4) Uani 1 1 d D . .
O2A O 0.97086(11) 0.36818(10) 0.31314(7) 0.0236(3) Uani 1 1 d . . .
O4A O 0.77080(11) 0.42258(10) 0.30109(8) 0.0269(4) Uani 1 1 d D . .
O1B O 0.50944(13) 0.93273(11) 0.18421(8) 0.0325(4) Uani 1 1 d D . .
O2B O 0.52100(12) 1.11222(11) 0.18020(8) 0.0305(4) Uani 1 1 d . . .
O3B O 0.67558(12) 0.99219(11) 0.22210(8) 0.0311(4) Uani 1 1 d D . .
O4B O 0.49250(12) 1.00127(11) 0.29508(7) 0.0281(4) Uani 1 1 d D . .
C1A C 0.8916(5) 0.4801(5) 0.1396(3) 0.0248(14) Uani 0.511(4) 1 d PDU B 1
C2A C 0.9782(5) 0.5251(5) 0.1086(3) 0.0292(14) Uani 0.511(4) 1 d PDU B 1
C3A C 0.8723(6) 0.4131(5) 0.0990(3) 0.0306(15) Uani 0.511(4) 1 d PDU B 1
C4A C 0.8023(6) 0.5498(6) 0.1431(5) 0.024(3) Uani 0.511(4) 1 d PDU B 1
H4A1 H 0.7488 0.5238 0.1676 0.036 Uiso 0.511(4) 1 calc PR B 1
H4A2 H 0.7844 0.5721 0.1010 0.036 Uiso 0.511(4) 1 calc PR B 1
H4A3 H 0.8168 0.5980 0.1629 0.036 Uiso 0.511(4) 1 calc PR B 1
F1A F 0.9640(7) 0.5686(7) 0.0519(3) 0.037(2) Uani 0.511(4) 1 d PDU B 1
F2A F 1.0599(3) 0.4696(6) 0.1020(2) 0.0435(14) Uani 0.511(4) 1 d PDU B 1
F3A F 0.9952(6) 0.5837(6) 0.14350(17) 0.0430(12) Uani 0.511(4) 1 d PDU B 1
F4A F 0.8484(8) 0.4523(7) 0.0422(3) 0.035(2) Uani 0.511(4) 1 d PDU B 1
F5A F 0.7984(6) 0.3723(4) 0.12480(18) 0.0338(10) Uani 0.511(4) 1 d PDU B 1
F6A F 0.9479(6) 0.3515(4) 0.0890(2) 0.0418(12) Uani 0.511(4) 1 d PDU B 1
C1Z C 0.8964(9) 0.4884(7) 0.1406(6) 0.027(2) Uiso 0.214(6) 1 d PDU B 2
C2Z C 0.9701(9) 0.5488(7) 0.1158(6) 0.029(3) Uiso 0.214(6) 1 d PDU B 2
C3Z C 0.8983(9) 0.4173(8) 0.0965(5) 0.032(3) Uiso 0.214(6) 1 d PDU B 2
C4Z C 0.7951(10) 0.5391(13) 0.1455(11) 0.026(5) Uiso 0.214(6) 1 d PDU B 2
H4Z1 H 0.7489 0.4987 0.1621 0.039 Uiso 0.214(6) 1 calc PR B 2
H4Z2 H 0.7792 0.5678 0.1041 0.039 Uiso 0.214(6) 1 calc PR B 2
H4Z3 H 0.7921 0.5835 0.1733 0.039 Uiso 0.214(6) 1 calc PR B 2
F1Z F 0.9610(15) 0.5822(13) 0.0547(6) 0.043(4) Uiso 0.214(6) 1 d PDU B 2
F2Z F 1.0623(6) 0.5126(8) 0.1173(5) 0.038(2) Uiso 0.214(6) 1 d PDU B 2
F3Z F 0.9595(8) 0.6205(6) 0.1442(4) 0.042(3) Uiso 0.214(6) 1 d PDU B 2
F4Z F 0.8666(13) 0.4485(12) 0.0426(6) 0.048(5) Uiso 0.214(6) 1 d PDU B 2
F5Z F 0.8453(9) 0.3558(6) 0.1255(4) 0.042(3) Uiso 0.214(6) 1 d PDU B 2
F6Z F 0.9889(8) 0.3778(7) 0.0864(4) 0.050(3) Uiso 0.214(6) 1 d PDU B 2
C1 C 0.8931(7) 0.4796(7) 0.1391(5) 0.025(2) Uiso 0.275(7) 1 d PDU B 3
C2 C 0.9880(8) 0.5083(7) 0.1059(5) 0.028(2) Uiso 0.275(7) 1 d PDU B 3
C3 C 0.8580(8) 0.4137(8) 0.1036(5) 0.028(2) Uiso 0.275(7) 1 d PDU B 3
C4 C 0.8159(11) 0.5579(10) 0.1443(9) 0.028(4) Uiso 0.275(7) 1 d PDU B 3
H4A H 0.7567 0.5383 0.1659 0.043 Uiso 0.275(7) 1 calc PR B 3
H4B H 0.8031 0.5874 0.1026 0.043 Uiso 0.275(7) 1 calc PR B 3
H4C H 0.8379 0.5987 0.1679 0.043 Uiso 0.275(7) 1 calc PR B 3
F1 F 0.9775(12) 0.5582(9) 0.0516(5) 0.033(3) Uiso 0.275(7) 1 d PDU B 3
F2 F 1.0551(7) 0.4398(6) 0.0964(5) 0.038(3) Uiso 0.275(7) 1 d PDU B 3
F3 F 1.0260(7) 0.5545(6) 0.1425(4) 0.032(2) Uiso 0.275(7) 1 d PDU B 3
F4 F 0.8512(14) 0.4437(12) 0.0434(5) 0.037(4) Uiso 0.275(7) 1 d PDU B 3
F5 F 0.7710(6) 0.3960(6) 0.1281(4) 0.032(2) Uiso 0.275(7) 1 d PDU B 3
F6 F 0.9179(7) 0.3375(5) 0.1057(4) 0.036(2) Uiso 0.275(7) 1 d PDU B 3
C13B C 0.5087(3) 1.0026(2) 0.35590(15) 0.0271(7) Uani 0.789(4) 1 d PDU C 4
C14B C 0.5220(3) 1.0959(2) 0.36322(16) 0.0328(8) Uani 0.789(4) 1 d PDU C 4
C15B C 0.4187(3) 0.9753(3) 0.39650(15) 0.0349(8) Uani 0.789(4) 1 d PDU C 4
C16B C 0.5959(3) 0.9390(3) 0.3771(2) 0.0385(10) Uani 0.789(4) 1 d PDU C 4
H16A H 0.5878 0.8794 0.3715 0.058 Uiso 0.789(4) 1 calc PR C 4
H16B H 0.6014 0.9414 0.4211 0.058 Uiso 0.789(4) 1 calc PR C 4
H16C H 0.6543 0.9552 0.3523 0.058 Uiso 0.789(4) 1 calc PR C 4
F19B F 0.5395(3) 1.1043(2) 0.42122(12) 0.0534(10) Uani 0.789(4) 1 d PDU C 4
F20B F 0.4458(3) 1.15539(15) 0.34973(13) 0.0447(7) Uani 0.789(4) 1 d PDU C 4
F21B F 0.5970(3) 1.1200(2) 0.32573(14) 0.0484(8) Uani 0.789(4) 1 d PDU C 4
F22B F 0.4232(2) 0.9785(3) 0.45701(9) 0.0523(8) Uani 0.789(4) 1 d PDU C 4
F23B F 0.4071(2) 0.89404(16) 0.39081(16) 0.0459(7) Uani 0.789(4) 1 d PDU C 4
F24B F 0.33658(19) 1.0279(2) 0.38032(16) 0.0384(8) Uani 0.789(4) 1 d PDU C 4
C13Y C 0.4985(11) 1.0290(9) 0.3515(6) 0.033(3) Uiso 0.094(2) 1 d PDU C 5
C14Y C 0.3977(11) 1.0620(10) 0.3787(6) 0.036(3) Uiso 0.094(2) 1 d PDU C 5
C15Y C 0.5407(12) 0.9433(10) 0.3915(6) 0.041(4) Uiso 0.094(2) 1 d PDU C 5
C16Y C 0.5649(17) 1.0960(14) 0.3468(12) 0.046(5) Uiso 0.094(2) 1 d PDU C 5
H16D H 0.6287 1.0727 0.3285 0.069 Uiso 0.094(2) 1 calc PR C 5
H16E H 0.5704 1.1102 0.3884 0.069 Uiso 0.094(2) 1 calc PR C 5
H16F H 0.5393 1.1490 0.3203 0.069 Uiso 0.094(2) 1 calc PR C 5
F19Y F 0.3969(11) 1.0847(11) 0.4357(6) 0.046(4) Uiso 0.094(2) 1 d PDU C 5
F20Y F 0.3393(16) 1.0007(13) 0.3834(12) 0.042(5) Uiso 0.094(2) 1 d PDU C 5
F21Y F 0.3577(13) 1.1333(11) 0.3436(8) 0.068(5) Uiso 0.094(2) 1 d PDU C 5
F22Y F 0.5542(13) 0.9562(12) 0.4470(6) 0.063(5) Uiso 0.094(2) 1 d PDU C 5
F23Y F 0.6253(12) 0.9124(13) 0.3616(9) 0.064(6) Uiso 0.094(2) 1 d PDU C 5
F24Y F 0.4828(14) 0.8820(11) 0.3940(9) 0.065(4) Uiso 0.094(2) 1 d PDU C 5
C13M C 0.5044(14) 0.9922(14) 0.3565(7) 0.033(3) Uiso 0.049(3) 1 d PDU C 6
C14M C 0.5502(16) 1.0657(18) 0.3744(9) 0.037(3) Uiso 0.049(3) 1 d PDU C 6
C15M C 0.3997(15) 0.9994(17) 0.3912(8) 0.036(3) Uiso 0.049(3) 1 d PDU C 6
C16M C 0.559(3) 0.9030(17) 0.3777(13) 0.048(6) Uiso 0.049(3) 1 d PDU C 6
H16G H 0.5256 0.8573 0.3670 0.072 Uiso 0.049(3) 1 calc PR C 6
H16H H 0.5615 0.8959 0.4229 0.072 Uiso 0.049(3) 1 calc PR C 6
H16I H 0.6244 0.8981 0.3570 0.072 Uiso 0.049(3) 1 calc PR C 6
F19M F 0.570(2) 1.047(3) 0.4349(9) 0.054(6) Uiso 0.049(3) 1 d PDU C 6
F20M F 0.487(2) 1.1405(16) 0.3705(17) 0.050(5) Uiso 0.049(3) 1 d PDU C 6
F21M F 0.6318(19) 1.081(3) 0.3416(14) 0.050(6) Uiso 0.049(3) 1 d PDU C 6
F22M F 0.401(2) 1.023(3) 0.4469(10) 0.038(6) Uiso 0.049(3) 1 d PDU C 6
F23M F 0.368(2) 0.924(2) 0.3954(16) 0.046(6) Uiso 0.049(3) 1 d PDU C 6
F24M F 0.3421(19) 1.062(2) 0.3585(15) 0.052(6) Uiso 0.049(3) 1 d PDU C 6
C13N C 0.5026(16) 1.0081(13) 0.3552(7) 0.034(3) Uiso 0.069(5) 1 d PDU C 7
C14N C 0.4983(18) 1.1046(14) 0.3630(10) 0.037(3) Uiso 0.069(5) 1 d PDU C 7
C15N C 0.4137(17) 0.9730(14) 0.3943(7) 0.036(3) Uiso 0.069(5) 1 d PDU C 7
C16N C 0.594(2) 0.954(2) 0.3768(14) 0.040(6) Uiso 0.069(5) 1 d PDU C 7
H16J H 0.5939 0.8930 0.3719 0.061 Uiso 0.069(5) 1 calc PR C 7
H16K H 0.5976 0.9592 0.4207 0.061 Uiso 0.069(5) 1 calc PR C 7
H16L H 0.6497 0.9761 0.3518 0.061 Uiso 0.069(5) 1 calc PR C 7
F19N F 0.510(3) 1.113(2) 0.4215(12) 0.047(6) Uiso 0.069(5) 1 d PDU C 7
F20N F 0.4134(19) 1.1513(18) 0.3493(16) 0.042(6) Uiso 0.069(5) 1 d PDU C 7
F21N F 0.567(2) 1.1407(19) 0.3254(16) 0.046(6) Uiso 0.069(5) 1 d PDU C 7
F22N F 0.434(2) 0.9433(19) 0.4517(8) 0.039(6) Uiso 0.069(5) 1 d PDU C 7
F23N F 0.390(2) 0.9085(17) 0.3680(12) 0.044(6) Uiso 0.069(5) 1 d PDU C 7
F24N F 0.3393(19) 1.0372(19) 0.3941(16) 0.043(6) Uiso 0.069(5) 1 d PDU C 7
C1B C 0.5145(4) 0.8454(3) 0.1793(2) 0.0309(9) Uani 0.655(4) 1 d PDU D 8
C2B C 0.4781(4) 0.7936(3) 0.2391(2) 0.0495(11) Uani 0.655(4) 1 d PDU D 8
C3B C 0.4509(4) 0.8409(3) 0.1270(2) 0.0426(11) Uani 0.655(4) 1 d PDU D 8
C4B C 0.6178(3) 0.8031(3) 0.1602(3) 0.0474(14) Uani 0.655(4) 1 d PDU D 8
H4B1 H 0.6405 0.8324 0.1195 0.071 Uiso 0.655(4) 1 calc PR D 8
H4B2 H 0.6179 0.7409 0.1576 0.071 Uiso 0.655(4) 1 calc PR D 8
H4B3 H 0.6605 0.8090 0.1912 0.071 Uiso 0.655(4) 1 calc PR D 8
F1B F 0.4797(4) 0.70847(19) 0.23672(19) 0.0769(12) Uani 0.655(4) 1 d PDU D 8
F2B F 0.3880(4) 0.8244(3) 0.2595(2) 0.0804(13) Uani 0.655(4) 1 d PDU D 8
F3B F 0.5322(4) 0.79815(19) 0.28514(15) 0.0674(11) Uani 0.655(4) 1 d PDU D 8
F4B F 0.4428(4) 0.7591(2) 0.1186(2) 0.0674(15) Uani 0.655(4) 1 d PDU D 8
F5B F 0.4826(5) 0.8816(3) 0.07410(14) 0.0673(11) Uani 0.655(4) 1 d PDU D 8
F6B F 0.3614(3) 0.8815(2) 0.1380(3) 0.0577(11) Uani 0.655(4) 1 d PDU D 8
C1Y C 0.5100(10) 0.8461(9) 0.1902(7) 0.038(3) Uiso 0.116(3) 1 d PDU D 9
C2Y C 0.4067(10) 0.8317(9) 0.2078(7) 0.046(3) Uiso 0.116(3) 1 d PDU D 9
C3Y C 0.5566(11) 0.8102(9) 0.1316(7) 0.051(3) Uiso 0.116(3) 1 d PDU D 9
C4Y C 0.5742(16) 0.8026(13) 0.2433(9) 0.057(5) Uiso 0.116(3) 1 d PDU D 9
H4Y1 H 0.6408 0.8136 0.2313 0.085 Uiso 0.116(3) 1 calc PR D 9
H4Y2 H 0.5721 0.7394 0.2502 0.085 Uiso 0.116(3) 1 calc PR D 9
H4Y3 H 0.5499 0.8276 0.2816 0.085 Uiso 0.116(3) 1 calc PR D 9
F1Y F 0.3922(13) 0.7504(9) 0.2146(8) 0.065(4) Uiso 0.116(3) 1 d PDU D 9
F2Y F 0.3476(14) 0.8769(16) 0.1665(9) 0.057(5) Uiso 0.116(3) 1 d PDU D 9
F3Y F 0.3717(13) 0.8632(12) 0.2614(7) 0.057(5) Uiso 0.116(3) 1 d PDU D 9
F4Y F 0.5503(16) 0.7255(9) 0.1337(9) 0.104(6) Uiso 0.116(3) 1 d PDU D 9
F5Y F 0.6530(10) 0.8132(14) 0.1289(9) 0.090(6) Uiso 0.116(3) 1 d PDU D 9
F6Y F 0.5279(15) 0.8498(12) 0.0793(7) 0.061(5) Uiso 0.116(3) 1 d PDU D 9
C1L C 0.5193(13) 0.8507(9) 0.1698(8) 0.041(3) Uiso 0.082(4) 1 d PDU D 10
C2L C 0.5231(16) 0.7865(9) 0.2297(9) 0.052(3) Uiso 0.082(4) 1 d PDU D 10
C3L C 0.4291(15) 0.8423(12) 0.1380(9) 0.045(3) Uiso 0.082(4) 1 d PDU D 10
C4L C 0.6084(16) 0.8316(17) 0.1251(12) 0.050(6) Uiso 0.082(4) 1 d PDU D 10
H4L1 H 0.6662 0.8341 0.1454 0.074 Uiso 0.082(4) 1 calc PR D 10
H4L2 H 0.6054 0.8752 0.0878 0.074 Uiso 0.082(4) 1 calc PR D 10
H4L3 H 0.6111 0.7731 0.1132 0.074 Uiso 0.082(4) 1 calc PR D 10
F1L F 0.542(2) 0.7041(9) 0.2177(12) 0.074(6) Uiso 0.082(4) 1 d PDU D 10
F2L F 0.4385(18) 0.7958(18) 0.2645(11) 0.066(5) Uiso 0.082(4) 1 d PDU D 10
F3L F 0.5916(18) 0.7985(15) 0.2630(11) 0.060(6) Uiso 0.082(4) 1 d PDU D 10
F4L F 0.423(2) 0.7597(13) 0.1340(15) 0.051(6) Uiso 0.082(4) 1 d PDU D 10
F5L F 0.432(2) 0.8870(17) 0.0815(9) 0.050(5) Uiso 0.082(4) 1 d PDU D 10
F6L F 0.3497(15) 0.873(2) 0.1715(14) 0.055(6) Uiso 0.082(4) 1 d PDU D 10
C1O C 0.5140(10) 0.8479(9) 0.1777(5) 0.039(2) Uiso 0.147(4) 1 d PDU D 11
C2O C 0.4445(11) 0.8037(9) 0.2273(6) 0.050(3) Uiso 0.147(4) 1 d PDU D 11
C3O C 0.4852(11) 0.8440(9) 0.1123(6) 0.044(3) Uiso 0.147(4) 1 d PDU D 11
C4O C 0.6147(11) 0.7978(12) 0.1851(10) 0.042(5) Uiso 0.147(4) 1 d PDU D 11
H4O1 H 0.6609 0.8236 0.1534 0.063 Uiso 0.147(4) 1 calc PR D 11
H4O2 H 0.6150 0.7364 0.1801 0.063 Uiso 0.147(4) 1 calc PR D 11
H4O3 H 0.6331 0.8012 0.2265 0.063 Uiso 0.147(4) 1 calc PR D 11
F1O F 0.4445(14) 0.7205(9) 0.2173(9) 0.077(5) Uiso 0.147(4) 1 d PDU D 11
F2O F 0.3561(9) 0.8415(11) 0.2267(8) 0.076(4) Uiso 0.147(4) 1 d PDU D 11
F3O F 0.4741(14) 0.8001(12) 0.2839(6) 0.077(4) Uiso 0.147(4) 1 d PDU D 11
F4O F 0.4932(12) 0.7631(8) 0.1000(7) 0.062(4) Uiso 0.147(4) 1 d PDU D 11
F5O F 0.5409(12) 0.8869(10) 0.0694(6) 0.068(5) Uiso 0.147(4) 1 d PDU D 11
F6O F 0.3942(10) 0.8828(9) 0.1062(8) 0.052(4) Uiso 0.147(4) 1 d PDU D 11
C9B C 0.7538(4) 1.0322(4) 0.1947(3) 0.0277(11) Uani 0.624(4) 1 d PDU D 12
C10B C 0.8288(3) 1.0110(4) 0.2421(4) 0.0330(12) Uani 0.624(4) 1 d PDU D 12
C11B C 0.7936(5) 0.9906(4) 0.1360(3) 0.0393(12) Uani 0.624(4) 1 d PDU D 12
C12B C 0.7328(7) 1.1312(4) 0.1765(5) 0.031(2) Uani 0.624(4) 1 d PDU D 12
H12A H 0.6942 1.1440 0.1407 0.046 Uiso 0.624(4) 1 calc PR D 12
H12B H 0.7937 1.1551 0.1653 0.046 Uiso 0.624(4) 1 calc PR D 12
H12C H 0.6971 1.1580 0.2116 0.046 Uiso 0.624(4) 1 calc PR D 12
F13B F 0.9138(2) 1.0383(4) 0.2206(4) 0.0477(15) Uani 0.624(4) 1 d PDU D 12
F14B F 0.8489(2) 0.9263(2) 0.2628(4) 0.0404(10) Uani 0.624(4) 1 d PDU D 12
F15B F 0.7987(4) 1.0509(4) 0.2931(3) 0.0424(12) Uani 0.624(4) 1 d PDU D 12
F16B F 0.8695(5) 1.0260(3) 0.1051(4) 0.0530(12) Uani 0.624(4) 1 d PDU D 12
F17B F 0.7243(6) 1.0031(4) 0.0961(2) 0.0550(12) Uani 0.624(4) 1 d PDU D 12
F18B F 0.8215(4) 0.9039(3) 0.1465(4) 0.0533(12) Uani 0.624(4) 1 d PDU D 12
C9Y C 0.7611(8) 1.0265(9) 0.2024(5) 0.029(3) Uiso 0.214(8) 1 d PDU D 13
C10Y C 0.8237(9) 1.0179(10) 0.2555(6) 0.029(3) Uiso 0.214(8) 1 d PDU D 13
C11Y C 0.8131(8) 0.9731(9) 0.1514(5) 0.036(3) Uiso 0.214(8) 1 d PDU D 13
C12Y C 0.7404(18) 1.1224(9) 0.1739(11) 0.035(6) Uiso 0.214(8) 1 d PDU D 13
H12D H 0.7000 1.1271 0.1396 0.053 Uiso 0.214(8) 1 calc PR D 13
H12E H 0.8013 1.1442 0.1582 0.053 Uiso 0.214(8) 1 calc PR D 13
H12F H 0.7068 1.1572 0.2058 0.053 Uiso 0.214(8) 1 calc PR D 13
F13Y F 0.9084(9) 1.0486(11) 0.2379(7) 0.042(4) Uiso 0.214(8) 1 d PDU D 13
F14Y F 0.8441(9) 0.9370(7) 0.2842(6) 0.037(3) Uiso 0.214(8) 1 d PDU D 13
F15Y F 0.7795(10) 1.0655(9) 0.3000(6) 0.030(3) Uiso 0.214(8) 1 d PDU D 13
F16Y F 0.8946(7) 1.0027(7) 0.1254(5) 0.047(3) Uiso 0.214(8) 1 d PDU D 13
F17Y F 0.7551(9) 0.9792(8) 0.1059(5) 0.043(3) Uiso 0.214(8) 1 d PDU D 13
F18Y F 0.8374(8) 0.8893(6) 0.1717(6) 0.046(3) Uiso 0.214(8) 1 d PDU D 13
C9' C 0.7510(9) 1.0289(10) 0.1863(5) 0.032(3) Uiso 0.162(8) 1 d PDU D 14
C10' C 0.8387(9) 0.9995(10) 0.2253(7) 0.034(3) Uiso 0.162(8) 1 d PDU D 14
C11' C 0.7735(11) 0.9985(11) 0.1235(6) 0.037(3) Uiso 0.162(8) 1 d PDU D 14
C12' C 0.7307(19) 1.1290(8) 0.1792(13) 0.034(6) Uiso 0.162(8) 1 d PDU D 14
H12G H 0.7150 1.1482 0.2204 0.051 Uiso 0.162(8) 1 calc PR D 14
H12H H 0.6763 1.1495 0.1540 0.051 Uiso 0.162(8) 1 calc PR D 14
H12I H 0.7879 1.1535 0.1586 0.051 Uiso 0.162(8) 1 calc PR D 14
F13' F 0.9188(9) 1.0247(10) 0.1963(7) 0.044(4) Uiso 0.162(8) 1 d PDU D 14
F14' F 0.8548(11) 0.9125(8) 0.2388(7) 0.040(4) Uiso 0.162(8) 1 d PDU D 14
F15' F 0.8195(13) 1.0318(12) 0.2794(7) 0.048(4) Uiso 0.162(8) 1 d PDU D 14
F16' F 0.8429(11) 1.0386(11) 0.0876(7) 0.051(4) Uiso 0.162(8) 1 d PDU D 14
F17' F 0.6972(12) 1.0150(14) 0.0900(9) 0.058(5) Uiso 0.162(8) 1 d PDU D 14
F18' F 0.8049(12) 0.9127(9) 0.1250(8) 0.047(4) Uiso 0.162(8) 1 d PDU D 14
C13A C 0.7182(7) 0.3540(6) 0.3142(4) 0.0238(14) Uani 0.555(4) 1 d PDU B 15
C14A C 0.7010(5) 0.3318(5) 0.3849(3) 0.0294(14) Uani 0.555(4) 1 d PDU B 15
C15A C 0.6224(4) 0.3835(5) 0.2859(3) 0.0330(14) Uani 0.555(4) 1 d PDU B 15
C16A C 0.7695(6) 0.2713(5) 0.2874(4) 0.0291(18) Uani 0.555(4) 1 d PDU B 15
H16M H 0.7877 0.2861 0.2428 0.044 Uiso 0.555(4) 1 calc PR B 15
H16N H 0.7260 0.2269 0.2935 0.044 Uiso 0.555(4) 1 calc PR B 15
H16O H 0.8274 0.2484 0.3087 0.044 Uiso 0.555(4) 1 calc PR B 15
F19A F 0.6527(8) 0.2645(6) 0.4030(4) 0.043(2) Uani 0.555(4) 1 d PDU B 15
F20A F 0.6535(5) 0.3995(3) 0.4125(2) 0.0406(10) Uani 0.555(4) 1 d PDU B 15
F21A F 0.7851(4) 0.3088(5) 0.4096(2) 0.0439(11) Uani 0.555(4) 1 d PDU B 15
F22A F 0.5612(4) 0.3250(4) 0.2986(2) 0.0336(12) Uani 0.555(4) 1 d PDU B 15
F23A F 0.6358(4) 0.4009(6) 0.2240(2) 0.0515(12) Uani 0.555(4) 1 d PDU B 15
F24A F 0.5746(2) 0.4563(3) 0.3059(4) 0.0540(12) Uani 0.555(4) 1 d PDU B 15
C13Z C 0.7119(8) 0.3576(8) 0.3156(5) 0.028(3) Uiso 0.217(6) 1 d PDU B 16
C14Z C 0.7127(10) 0.3212(8) 0.3837(5) 0.032(3) Uiso 0.217(6) 1 d PDU B 16
C15Z C 0.6116(8) 0.4011(9) 0.2980(6) 0.033(3) Uiso 0.217(6) 1 d PDU B 16
C16Z C 0.7488(12) 0.2847(9) 0.2754(8) 0.030(4) Uiso 0.217(6) 1 d PDU B 16
H16P H 0.7475 0.3087 0.2314 0.044 Uiso 0.217(6) 1 calc PR B 16
H16Q H 0.7075 0.2385 0.2853 0.044 Uiso 0.217(6) 1 calc PR B 16
H16R H 0.8150 0.2601 0.2839 0.044 Uiso 0.217(6) 1 calc PR B 16
F19Z F 0.6542(14) 0.2609(12) 0.4026(10) 0.042(5) Uiso 0.217(6) 1 d PDU B 16
F20Z F 0.6902(9) 0.3813(7) 0.4223(5) 0.038(3) Uiso 0.217(6) 1 d PDU B 16
F21Z F 0.7996(8) 0.2800(8) 0.3988(6) 0.045(3) Uiso 0.217(6) 1 d PDU B 16
F22Z F 0.5470(10) 0.3472(9) 0.3010(8) 0.049(4) Uiso 0.217(6) 1 d PDU B 16
F23Z F 0.6173(8) 0.4416(7) 0.2393(5) 0.040(3) Uiso 0.217(6) 1 d PDU B 16
F24Z F 0.5726(8) 0.4608(7) 0.3339(5) 0.050(3) Uiso 0.217(6) 1 d PDU B 16
C13 C 0.7247(19) 0.3501(14) 0.3116(12) 0.026(3) Uiso 0.228(6) 1 d PDU B 17
C14 C 0.6812(14) 0.3511(13) 0.3818(11) 0.033(3) Uiso 0.228(6) 1 d PU B 17
C15 C 0.6362(13) 0.3668(12) 0.2716(9) 0.033(3) Uiso 0.228(6) 1 d PU B 17
C16 C 0.7803(15) 0.2625(13) 0.3043(8) 0.026(4) Uiso 0.228(6) 1 d PU B 17
H16S H 0.8357 0.2524 0.3291 0.039 Uiso 0.228(6) 1 calc PR B 17
H16T H 0.8030 0.2602 0.2604 0.039 Uiso 0.228(6) 1 calc PR B 17
H16U H 0.7388 0.2173 0.3187 0.039 Uiso 0.228(6) 1 calc PR B 17
F19 F 0.6308(12) 0.2826(10) 0.4006(9) 0.040(4) Uiso 0.228(6) 1 d PU B 17
F20 F 0.6203(7) 0.4204(6) 0.3929(5) 0.042(3) Uiso 0.228(6) 1 d PU B 17
F21 F 0.7580(9) 0.3464(8) 0.4166(5) 0.043(3) Uiso 0.228(6) 1 d PU B 17
F22 F 0.5793(10) 0.3039(9) 0.2896(7) 0.042(3) Uiso 0.228(6) 1 d PU B 17
F23 F 0.6647(7) 0.3621(6) 0.2139(4) 0.035(2) Uiso 0.228(6) 1 d PU B 17
F24 F 0.5865(8) 0.4526(7) 0.2739(6) 0.041(2) Uiso 0.228(6) 1 d PU B 17
C9A C 0.8349(3) 0.6117(2) 0.32119(18) 0.0238(8) Uani 0.749(4) 1 d PDU B 18
C10A C 0.8732(4) 0.5960(3) 0.38563(17) 0.0403(10) Uani 0.749(4) 1 d PDU B 18
C11A C 0.8556(3) 0.7019(2) 0.2877(2) 0.0276(9) Uani 0.749(4) 1 d PDU B 18
C12A C 0.7260(3) 0.6113(3) 0.3299(3) 0.0337(12) Uani 0.749(4) 1 d PDU B 18
H12J H 0.7014 0.6154 0.2891 0.051 Uiso 0.749(4) 1 calc PR B 18
H12K H 0.6950 0.6614 0.3506 0.051 Uiso 0.749(4) 1 calc PR B 18
H12L H 0.7116 0.5569 0.3554 0.051 Uiso 0.749(4) 1 calc PR B 18
F13A F 0.8254(4) 0.6475(3) 0.42573(16) 0.0597(13) Uani 0.749(4) 1 d PDU B 18
F14A F 0.9668(3) 0.6048(4) 0.38343(17) 0.0627(11) Uani 0.749(4) 1 d PDU B 18
F15A F 0.8673(5) 0.5133(2) 0.41054(13) 0.0636(12) Uani 0.749(4) 1 d PDU B 18
F16A F 0.8188(5) 0.7667(2) 0.3213(3) 0.0538(14) Uani 0.749(4) 1 d PDU B 18
F17A F 0.8159(4) 0.7202(3) 0.23411(17) 0.0476(10) Uani 0.749(4) 1 d PDU B 18
F18A F 0.9492(3) 0.7072(3) 0.2742(3) 0.0382(10) Uani 0.749(4) 1 d PDU B 18
C9Z C 0.8297(15) 0.6145(11) 0.3206(8) 0.029(3) Uiso 0.088(7) 1 d PDU B 19
C10Z C 0.8488(16) 0.5918(13) 0.3891(7) 0.037(3) Uiso 0.088(7) 1 d PDU B 19
C11Z C 0.861(2) 0.7037(9) 0.2945(10) 0.032(3) Uiso 0.088(7) 1 d PDU B 19
C12Z C 0.7238(11) 0.616(2) 0.3136(15) 0.029(7) Uiso 0.088(7) 1 d PDU B 19
H12M H 0.7045 0.5592 0.3308 0.044 Uiso 0.088(7) 1 calc PR B 19
H12N H 0.7129 0.6290 0.2695 0.044 Uiso 0.088(7) 1 calc PR B 19
H12O H 0.6857 0.6618 0.3362 0.044 Uiso 0.088(7) 1 calc PR B 19
F13Z F 0.796(2) 0.6453(18) 0.4258(11) 0.053(6) Uiso 0.088(7) 1 d PDU B 19
F14Z F 0.9412(16) 0.5921(17) 0.3974(12) 0.042(5) Uiso 0.088(7) 1 d PDU B 19
F15Z F 0.8286(18) 0.5111(13) 0.4120(10) 0.031(5) Uiso 0.088(7) 1 d PDU B 19
F16Z F 0.824(3) 0.7670(16) 0.3282(18) 0.038(6) Uiso 0.088(7) 1 d PDU B 19
F17Z F 0.835(3) 0.729(2) 0.2365(12) 0.037(6) Uiso 0.088(7) 1 d PDU B 19
F18Z F 0.957(2) 0.700(2) 0.2901(15) 0.033(6) Uiso 0.088(7) 1 d PDU B 19
C9 C 0.8441(10) 0.6079(8) 0.3325(5) 0.028(3) Uiso 0.162(6) 1 d PDU B 20
C10 C 0.8998(11) 0.6085(9) 0.3868(5) 0.041(3) Uiso 0.162(6) 1 d PDU B 20
C11 C 0.8341(11) 0.7013(8) 0.2947(7) 0.033(3) Uiso 0.162(6) 1 d PDU B 20
C12 C 0.7415(9) 0.5898(12) 0.3575(8) 0.040(5) Uiso 0.162(6) 1 d PDU B 20
H12P H 0.7034 0.5908 0.3224 0.060 Uiso 0.162(6) 1 calc PR B 20
H12Q H 0.7110 0.6350 0.3830 0.060 Uiso 0.162(6) 1 calc PR B 20
H12R H 0.7447 0.5322 0.3828 0.060 Uiso 0.162(6) 1 calc PR B 20
F13 F 0.8490(12) 0.6560(12) 0.4315(8) 0.057(5) Uiso 0.162(6) 1 d PDU B 20
F14 F 0.9783(8) 0.6468(7) 0.3737(6) 0.033(3) Uiso 0.162(6) 1 d PDU B 20
F15 F 0.9228(11) 0.5300(7) 0.4191(5) 0.051(3) Uiso 0.162(6) 1 d PDU B 20
F16 F 0.7966(13) 0.7631(10) 0.3293(8) 0.051(5) Uiso 0.162(6) 1 d PDU B 20
F17 F 0.7773(10) 0.7037(10) 0.2493(6) 0.058(4) Uiso 0.162(6) 1 d PDU B 20
F18 F 0.9191(10) 0.7192(10) 0.2669(7) 0.035(4) Uiso 0.162(6) 1 d PDU B 20

loop_
_atom_site_aniso_label
_atom_site_aniso_U_11
_atom_site_aniso_U_22
_atom_site_aniso_U_33
_atom_site_aniso_U_23
_atom_site_aniso_U_13
_atom_site_aniso_U_12
Al1A 0.0200(4) 0.0176(3) 0.0213(3) 0.0002(3) -0.0027(3) -0.0040(3)
Al1B 0.0232(4) 0.0215(4) 0.0224(4) -0.0022(3) -0.0002(3) -0.0059(3)
C5A 0.0234(12) 0.0208(12) 0.0245(12) -0.0024(9) -0.0023(9) -0.0007(10)
C6A 0.0260(13) 0.0232(13) 0.0340(14) -0.0038(10) -0.0052(10) 0.0015(10)
C7A 0.0372(15) 0.0284(14) 0.0431(16) -0.0078(12) -0.0137(12) 0.0019(12)
C8A 0.0292(14) 0.0380(15) 0.0348(15) 0.0047(12) 0.0021(11) -0.0010(12)
C17A 0.0247(12) 0.0158(11) 0.0196(11) -0.0022(9) -0.0035(9) -0.0031(9)
C18A 0.0220(12) 0.0179(11) 0.0200(11) -0.0047(9) 0.0009(9) -0.0030(9)
C19A 0.0228(12) 0.0161(11) 0.0214(11) -0.0028(9) -0.0051(9) -0.0027(9)
C20A 0.0247(12) 0.0164(11) 0.0185(11) -0.0027(9) -0.0021(9) -0.0054(9)
C21A 0.0218(12) 0.0212(12) 0.0231(12) -0.0059(9) 0.0013(9) -0.0014(10)
C22A 0.0226(12) 0.0208(12) 0.0230(12) -0.0024(9) -0.0045(9) 0.0016(9)
C23A 0.0224(12) 0.0182(11) 0.0200(11) -0.0032(9) 0.0001(9) -0.0038(9)
C24A 0.0209(11) 0.0232(12) 0.0153(11) -0.0015(9) -0.0041(9) -0.0052(9)
C25A 0.0238(12) 0.0187(11) 0.0180(11) -0.0022(9) -0.0017(9) -0.0063(9)
C26A 0.0280(13) 0.0186(11) 0.0249(12) -0.0001(9) -0.0068(10) -0.0002(10)
C27A 0.0328(14) 0.0282(13) 0.0236(12) -0.0033(10) -0.0125(10) -0.0054(11)
C28A 0.0293(13) 0.0235(12) 0.0210(12) -0.0060(9) -0.0045(10) -0.0060(10)
C29A 0.0221(12) 0.0194(11) 0.0213(11) 0.0000(9) -0.0019(9) -0.0030(9)
C30A 0.0274(13) 0.0223(12) 0.0259(12) -0.0038(10) -0.0006(10) -0.0021(10)
C31A 0.0371(15) 0.0205(12) 0.0349(14) -0.0007(10) 0.0041(11) 0.0025(11)
C32A 0.0302(14) 0.0304(14) 0.0310(14) 0.0070(11) 0.0012(11) 0.0035(11)
C33A 0.0319(14) 0.0355(15) 0.0280(13) 0.0025(11) -0.0090(11) -0.0028(12)
C34A 0.0287(13) 0.0260(13) 0.0266(13) -0.0035(10) -0.0053(10) -0.0033(10)
C35A 0.060(2) 0.0416(17) 0.0386(17) 0.0133(13) -0.0044(14) 0.0126(15)
C36A 0.0196(11) 0.0224(12) 0.0189(11) -0.0055(9) -0.0030(9) -0.0034(9)
C37A 0.0272(13) 0.0241(12) 0.0235(12) -0.0013(10) -0.0025(10) -0.0064(10)
C38A 0.0256(13) 0.0398(15) 0.0192(12) -0.0003(10) 0.0009(10) -0.0081(11)
C39A 0.0190(12) 0.0405(15) 0.0224(12) -0.0110(10) -0.0045(9) -0.0003(11)
C40A 0.0264(13) 0.0242(12) 0.0257(12) -0.0076(10) -0.0050(10) -0.0009(10)
C41A 0.0245(12) 0.0233(12) 0.0197(11) -0.0023(9) -0.0031(9) -0.0039(10)
C42A 0.0280(14) 0.0551(18) 0.0261(13) -0.0176(12) -0.0019(11) 0.0030(12)
C5B 0.0286(13) 0.0258(13) 0.0269(13) 0.0056(10) -0.0040(10) -0.0054(11)
C6B 0.0472(17) 0.0291(14) 0.0336(15) 0.0048(11) 0.0001(12) -0.0052(13)
C7B 0.0453(17) 0.0324(15) 0.0320(14) 0.0042(11) -0.0046(12) -0.0098(13)
C8B 0.0310(14) 0.0353(15) 0.0412(15) 0.0081(12) -0.0077(12) -0.0081(12)
C17B 0.0207(12) 0.0176(11) 0.0202(11) -0.0028(9) -0.0030(9) -0.0002(9)
C18B 0.0213(11) 0.0159(11) 0.0215(11) -0.0028(9) -0.0050(9) -0.0012(9)
C19B 0.0241(12) 0.0139(11) 0.0214(11) -0.0008(9) -0.0001(9) -0.0026(9)
C20B 0.0242(12) 0.0177(11) 0.0175(11) -0.0036(9) -0.0016(9) 0.0007(9)
C21B 0.0273(13) 0.0205(12) 0.0219(12) -0.0059(9) -0.0026(9) -0.0053(10)
C22B 0.0277(12) 0.0184(11) 0.0192(11) -0.0005(9) -0.0017(9) -0.0074(10)
C23B 0.0267(12) 0.0176(11) 0.0186(11) -0.0020(9) -0.0055(9) -0.0016(9)
C24B 0.0243(12) 0.0222(12) 0.0151(11) -0.0005(9) -0.0012(9) -0.0044(10)
C25B 0.0244(12) 0.0197(11) 0.0178(11) -0.0028(9) -0.0039(9) 0.0007(9)
C26B 0.0334(13) 0.0192(12) 0.0207(12) 0.0004(9) -0.0032(10) -0.0022(10)
C27B 0.0356(14) 0.0245(13) 0.0195(12) 0.0017(10) 0.0014(10) -0.0027(11)
C28B 0.0305(13) 0.0238(12) 0.0199(12) -0.0044(9) -0.0002(10) 0.0002(10)
C29B 0.0277(12) 0.0177(11) 0.0193(11) 0.0018(9) -0.0089(9) -0.0066(10)
C30B 0.0288(13) 0.0215(12) 0.0250(12) -0.0014(9) -0.0065(10) -0.0036(10)
C31B 0.0342(14) 0.0181(12) 0.0403(15) -0.0018(10) -0.0165(12) -0.0008(11)
C32B 0.0397(15) 0.0245(13) 0.0298(13) 0.0059(10) -0.0168(11) -0.0109(11)
C33B 0.0498(16) 0.0316(14) 0.0186(12) 0.0012(10) -0.0027(11) -0.0160(12)
C34B 0.0405(15) 0.0226(12) 0.0224(12) -0.0039(10) -0.0018(10) -0.0067(11)
C35B 0.060(2) 0.0293(15) 0.0501(18) 0.0167(13) -0.0193(15) -0.0160(14)
C36B 0.0260(12) 0.0182(11) 0.0184(11) -0.0042(9) 0.0022(9) -0.0029(9)
C37B 0.0308(13) 0.0232(12) 0.0246(12) -0.0040(10) -0.0043(10) 0.0011(10)
C38B 0.0326(14) 0.0330(14) 0.0244(13) -0.0073(10) -0.0071(10) -0.0017(11)
C39B 0.0313(14) 0.0289(13) 0.0297(13) -0.0111(10) -0.0007(11) -0.0053(11)
C40B 0.0306(13) 0.0211(12) 0.0276(13) -0.0050(10) 0.0000(10) -0.0008(10)
C41B 0.0283(13) 0.0218(12) 0.0164(11) -0.0022(9) -0.0008(9) -0.0017(10)
C42B 0.0533(19) 0.0417(17) 0.0469(17) -0.0230(14) -0.0132(15) -0.0008(14)
C42Y 0.0533(19) 0.0417(17) 0.0469(17) -0.0230(14) -0.0132(15) -0.0008(14)
F7A 0.0261(8) 0.0436(9) 0.0452(9) -0.0072(7) -0.0111(7) 0.0063(7)
F8A 0.0432(9) 0.0413(9) 0.0243(8) 0.0023(6) -0.0020(6) 0.0025(7)
F9A 0.0432(9) 0.0334(8) 0.0523(10) -0.0164(7) -0.0178(7) -0.0020(7)
F10A 0.0497(11) 0.0422(10) 0.0960(15) -0.0369(10) -0.0195(10) 0.0196(9)
F11A 0.0563(11) 0.0452(10) 0.0480(10) -0.0238(8) -0.0188(8) -0.0006(8)
F12A 0.0665(12) 0.0262(8) 0.0638(11) 0.0072(8) -0.0232(9) -0.0167(8)
F7B 0.0816(14) 0.0382(10) 0.0538(11) 0.0050(8) -0.0143(10) 0.0168(9)
F8B 0.0801(14) 0.0375(10) 0.0644(12) -0.0065(8) 0.0093(10) -0.0316(10)
F9B 0.0770(13) 0.0411(10) 0.0321(9) -0.0019(7) 0.0020(8) -0.0081(9)
F10B 0.0662(12) 0.0541(11) 0.0344(9) 0.0097(8) -0.0185(8) -0.0099(9)
F11B 0.0850(14) 0.0432(10) 0.0370(9) -0.0079(8) 0.0034(9) -0.0120(9)
F12B 0.0539(11) 0.0633(12) 0.0350(9) 0.0069(8) 0.0074(8) -0.0231(9)
N1A 0.0256(10) 0.0176(9) 0.0186(9) -0.0021(7) -0.0038(8) -0.0001(8)
N2A 0.0235(10) 0.0178(9) 0.0182(9) -0.0036(7) -0.0019(8) -0.0020(8)
N1B 0.0262(10) 0.0166(9) 0.0175(9) -0.0009(7) -0.0042(8) -0.0041(8)
N2B 0.0303(11) 0.0172(9) 0.0171(9) -0.0016(7) -0.0028(8) -0.0024(8)
O1A 0.0318(10) 0.0334(10) 0.0207(8) 0.0019(7) -0.0073(7) 0.0031(8)
O3A 0.0228(9) 0.0183(8) 0.0396(10) -0.0046(7) 0.0038(7) -0.0042(7)
O2A 0.0222(8) 0.0231(8) 0.0237(8) 0.0003(6) -0.0019(6) -0.0013(7)
O4A 0.0222(9) 0.0206(8) 0.0391(10) -0.0024(7) -0.0019(7) -0.0084(7)
O1B 0.0368(10) 0.0270(9) 0.0366(10) -0.0093(7) -0.0067(8) -0.0064(8)
O2B 0.0282(9) 0.0284(9) 0.0335(9) 0.0062(7) -0.0052(7) -0.0075(7)
O3B 0.0230(9) 0.0287(9) 0.0400(10) -0.0010(8) 0.0024(7) -0.0065(7)
O4B 0.0275(9) 0.0372(10) 0.0208(8) -0.0050(7) -0.0015(7) -0.0078(8)
C1A 0.026(2) 0.031(2) 0.016(2) 0.0035(17) -0.0049(16) -0.0032(18)
C2A 0.027(3) 0.040(3) 0.020(2) -0.005(2) -0.0050(19) -0.001(3)
C3A 0.033(3) 0.036(3) 0.021(2) 0.0001(19) -0.006(2) -0.001(2)
C4A 0.025(4) 0.023(4) 0.024(4) 0.004(3) -0.003(3) -0.006(3)
F1A 0.032(4) 0.049(4) 0.023(3) 0.018(2) 0.0012(17) -0.010(3)
F2A 0.0193(18) 0.061(4) 0.042(2) 0.008(3) 0.0035(14) 0.000(2)
F3A 0.039(3) 0.056(3) 0.042(2) -0.008(2) -0.003(2) -0.030(3)
F4A 0.042(3) 0.052(4) 0.012(2) -0.0058(14) -0.0137(15) -0.005(2)
F5A 0.042(3) 0.025(2) 0.038(2) -0.0066(17) -0.010(2) -0.011(2)
F6A 0.053(3) 0.039(2) 0.033(2) -0.0189(18) -0.014(2) 0.017(2)
C13B 0.0296(15) 0.0334(17) 0.0197(14) -0.0002(12) -0.0050(12) -0.0104(13)
C14B 0.0373(19) 0.0378(18) 0.0254(16) -0.0079(14) -0.0039(15) -0.0081(16)
C15B 0.0323(17) 0.0438(18) 0.0291(16) 0.0003(14) -0.0074(13) -0.0082(15)
C16B 0.033(2) 0.044(3) 0.036(2) 0.0120(18) -0.0066(17) -0.0090(19)
F19B 0.072(2) 0.064(2) 0.0338(12) -0.0171(11) -0.0155(13) -0.0219(18)
F20B 0.0551(18) 0.0331(12) 0.0464(14) -0.0094(9) -0.0111(15) 0.0006(13)
F21B 0.0552(18) 0.0375(15) 0.0565(15) -0.0107(13) 0.0131(15) -0.0281(15)
F22B 0.0476(15) 0.093(3) 0.0176(10) 0.0033(12) -0.0026(9) -0.0253(18)
F23B 0.0442(15) 0.0413(14) 0.0510(16) 0.0057(12) 0.0063(13) -0.0214(12)
F24B 0.0269(12) 0.058(2) 0.0307(16) -0.0065(15) 0.0013(9) -0.0084(13)
C1B 0.0337(18) 0.0229(17) 0.039(2) -0.0091(15) -0.0006(16) -0.0105(14)
C2B 0.055(3) 0.040(2) 0.052(2) -0.0022(19) 0.005(2) -0.014(2)
C3B 0.049(2) 0.033(2) 0.051(2) -0.0177(18) -0.011(2) -0.0086(19)
C4B 0.041(3) 0.037(3) 0.064(4) -0.012(3) 0.007(3) -0.006(2)
F1B 0.122(4) 0.0294(16) 0.081(3) 0.0060(15) -0.007(3) -0.0321(18)
F2B 0.058(3) 0.079(3) 0.087(3) 0.009(2) 0.038(2) -0.008(2)
F3B 0.110(3) 0.0417(17) 0.0474(18) 0.0097(13) -0.025(2) -0.0034(19)
F4B 0.085(3) 0.0416(17) 0.092(3) -0.0396(18) -0.027(3) -0.0161(18)
F5B 0.097(4) 0.075(2) 0.0347(17) -0.0157(15) -0.0176(19) -0.011(3)
F6B 0.0405(18) 0.0504(18) 0.089(3) -0.012(2) -0.029(2) -0.0089(14)
C9B 0.0215(19) 0.024(2) 0.038(2) -0.0066(18) 0.0049(17) -0.0094(15)
C10B 0.025(2) 0.031(2) 0.041(3) -0.003(2) 0.008(2) -0.0049(17)
C11B 0.031(2) 0.040(2) 0.046(3) -0.008(2) 0.007(2) -0.007(2)
C12B 0.029(3) 0.023(3) 0.041(3) 0.001(2) -0.002(2) -0.012(2)
F13B 0.0172(16) 0.059(3) 0.066(4) 0.002(3) 0.0039(19) -0.0156(14)
F14B 0.0331(18) 0.0245(17) 0.060(3) -0.001(2) -0.004(2) 0.0016(12)
F15B 0.027(3) 0.050(3) 0.050(3) -0.014(2) -0.016(2) 0.009(2)
F16B 0.038(2) 0.060(3) 0.053(3) -0.007(2) 0.027(2) -0.008(2)
F17B 0.061(3) 0.070(3) 0.037(2) -0.031(2) 0.002(2) -0.003(3)
F18B 0.060(3) 0.0342(19) 0.063(4) -0.021(2) 0.010(3) 0.0037(16)
C13A 0.023(2) 0.025(2) 0.026(2) -0.0021(18) -0.0023(19) -0.0169(19)
C14A 0.034(3) 0.030(3) 0.029(2) -0.007(2) -0.003(2) -0.016(2)
C15A 0.028(3) 0.036(3) 0.036(3) -0.003(2) 0.002(2) -0.015(2)
C16A 0.036(4) 0.028(3) 0.027(4) -0.005(3) -0.005(4) -0.014(3)
F19A 0.053(4) 0.043(4) 0.033(3) 0.015(2) 0.002(2) -0.031(3)
F20A 0.048(3) 0.043(2) 0.031(2) -0.0144(18) 0.008(2) -0.007(2)
F21A 0.050(3) 0.054(3) 0.029(2) 0.006(2) -0.0195(18) -0.010(2)
F22A 0.013(2) 0.039(3) 0.055(3) -0.012(3) -0.0041(19) -0.016(3)
F23A 0.042(2) 0.074(3) 0.039(2) 0.017(2) -0.0212(17) -0.019(2)
F24A 0.0211(18) 0.061(3) 0.077(4) 0.001(3) -0.009(2) -0.0033(15)
C9A 0.0230(16) 0.0176(15) 0.0294(17) -0.0001(13) 0.0004(13) -0.0035(12)
C10A 0.035(2) 0.047(2) 0.0320(18) 0.0003(16) 0.0063(16) 0.0032(18)
C11A 0.027(2) 0.0217(16) 0.0347(19) -0.0053(13) -0.0041(16) -0.0027(14)
C12A 0.025(2) 0.023(2) 0.051(3) -0.004(2) 0.0042(18) -0.0043(14)
F13A 0.068(3) 0.077(2) 0.0327(15) -0.0264(13) 0.0150(18) -0.002(2)
F14A 0.0450(18) 0.113(4) 0.0316(17) -0.0082(19) -0.0173(14) -0.006(2)
F15A 0.092(3) 0.0537(18) 0.0308(14) 0.0186(11) 0.0026(19) 0.005(2)
F16A 0.068(3) 0.0145(12) 0.075(3) -0.0170(12) 0.026(2) -0.0072(12)
F17A 0.058(3) 0.0338(16) 0.0483(17) 0.0173(12) -0.0222(16) -0.0080(15)
F18A 0.0300(17) 0.0282(16) 0.057(3) -0.0013(16) 0.0020(18) -0.0165(14)

loop_
_atom_type_symbol
_atom_type_description
_atom_type_scat_dispersion_real
_atom_type_scat_dispersion_imag
_atom_type_scat_source
C C 0.0033 0.0016 'International Tables Vol C Tables 4.2.6.8 and 6.1.1.4'
H H 0.0000 0.0000 'International Tables Vol C Tables 4.2.6.8 and 6.1.1.4'
N N 0.0061 0.0033 'International Tables Vol C Tables 4.2.6.8 and 6.1.1.4'
O O 0.0106 0.0060 'International Tables Vol C Tables 4.2.6.8 and 6.1.1.4'
F F 0.0171 0.0103 'International Tables Vol C Tables 4.2.6.8 and 6.1.1.4'
Al Al 0.0645 0.0514 'International Tables Vol C Tables 4.2.6.8 and 6.1.1.4'

loop_
_geom_angle_atom_site_label_1
_geom_angle_atom_site_label_2
_geom_angle_atom_site_label_3
_geom_angle
O4A Al1A O3A 104.89(8)
O4A Al1A O1A 113.90(9)
O3A Al1A O1A 108.91(8)
O4A Al1A O2A 110.24(8)
O3A Al1A O2A 114.09(8)
O1A Al1A O2A 105.04(8)
O4B Al1B O1B 105.69(9)
O4B Al1B O3B 111.81(9)
O1B Al1B O3B 113.16(9)
O4B Al1B O2B 110.71(9)
O1B Al1B O2B 108.69(9)
O3B Al1B O2B 106.80(8)
O2A C5A C8A 114.67(19)
O2A C5A C7A 108.45(19)
C8A C5A C7A 108.9(2)
O2A C5A C6A 106.59(18)
C8A C5A C6A 108.4(2)
C7A C5A C6A 109.68(19)
F8A C6A F9A 106.5(2)
F8A C6A F7A 106.58(19)
F9A C6A F7A 107.45(19)
F8A C6A C5A 113.17(19)
F9A C6A C5A 110.10(19)
F7A C6A C5A 112.7(2)
F12A C7A F11A 106.3(2)
F12A C7A F10A 106.8(2)
F11A C7A F10A 106.7(2)
F12A C7A C5A 113.1(2)
F11A C7A C5A 110.2(2)
F10A C7A C5A 113.3(2)
C5A C8A H8A1 109.5
C5A C8A H8A2 109.5
H8A1 C8A H8A2 109.5
C5A C8A H8A3 109.5
H8A1 C8A H8A3 109.5
H8A2 C8A H8A3 109.5
N1A C17A C22A 122.8(2)
N1A C17A C18A 118.7(2)
C22A C17A C18A 118.5(2)
C19A C18A C17A 120.8(2)
C19A C18A H18A 119.6
C17A C18A H18A 119.6
C18A C19A C20A 120.8(2)
C18A C19A H19A 119.6
C20A C19A H19A 119.6
N2A C20A C19A 119.6(2)
N2A C20A C21A 122.1(2)
C19A C20A C21A 118.3(2)
C22A C21A C20A 120.8(2)
C22A C21A H21A 119.6
C20A C21A H21A 119.6
C21A C22A C17A 120.5(2)
C21A C22A H22A 119.8
C17A C22A H22A 119.8
C24A C23A C28A 120.2(2)
C24A C23A N2A 118.74(19)
C28A C23A N2A 121.04(19)
C23A C24A C25A 119.8(2)
C23A C24A H24A 120.1
C25A C24A H24A 120.1
C26A C25A C24A 120.4(2)
C26A C25A N1B 121.1(2)
C24A C25A N1B 118.50(19)
C27A C26A C25A 119.2(2)
C27A C26A H26A 120.4
C25A C26A H26A 120.4
C26A C27A C28A 121.0(2)
C26A C27A H27A 119.5
C28A C27A H27A 119.5
C27A C28A C23A 119.3(2)
C27A C28A H28A 120.4
C23A C28A H28A 120.4
C30A C29A C34A 119.8(2)
C30A C29A N1A 121.3(2)
C34A C29A N1A 118.7(2)
C31A C30A C29A 119.2(2)
C31A C30A H30A 120.4
C29A C30A H30A 120.4
C30A C31A C32A 121.7(2)
C30A C31A H31A 119.1
C32A C31A H31A 119.1
C33A C32A C31A 118.2(2)
C33A C32A C35A 120.6(3)
C31A C32A C35A 121.2(3)
C32A C33A C34A 121.3(2)
C32A C33A H33A 119.3
C34A C33A H33A 119.3
C33A C34A C29A 119.7(2)
C33A C34A H34A 120.2
C29A C34A H34A 120.2
C32A C35A H35A 109.5
C32A C35A H35B 109.5
H35A C35A H35B 109.5
C32A C35A H35C 109.5
H35A C35A H35C 109.5
H35B C35A H35C 109.5
C41A C36A C37A 120.2(2)
C41A C36A N2A 120.22(19)
C37A C36A N2A 119.6(2)
C38A C37A C36A 119.4(2)
C38A C37A H37A 120.3
C36A C37A H37A 120.3
C37A C38A C39A 121.5(2)
C37A C38A H38A 119.2
C39A C38A H38A 119.2
C38A C39A C40A 118.1(2)
C38A C39A C42A 121.0(2)
C40A C39A C42A 121.0(2)
C41A C40A C39A 121.4(2)
C41A C40A H40A 119.3
C39A C40A H40A 119.3
C40A C41A C36A 119.4(2)
C40A C41A H41A 120.3
C36A C41A H41A 120.3
C39A C42A H42A 109.5
C39A C42A H42B 109.5
H42A C42A H42B 109.5
C39A C42A H42C 109.5
H42A C42A H42C 109.5
H42B C42A H42C 109.5
O2B C5B C8B 113.73(19)
O2B C5B C7B 107.5(2)
C8B C5B C7B 109.7(2)
O2B C5B C6B 107.1(2)
C8B C5B C6B 108.5(2)
C7B C5B C6B 110.3(2)
F9B C6B F8B 106.6(2)
F9B C6B F7B 105.8(2)
F8B C6B F7B 106.8(2)
F9B C6B C5B 111.2(2)
F8B C6B C5B 113.4(2)
F7B C6B C5B 112.6(2)
F11B C7B F12B 106.8(2)
F11B C7B F10B 106.8(2)
F12B C7B F10B 106.4(2)
F11B C7B C5B 110.1(2)
F12B C7B C5B 113.0(2)
F10B C7B C5B 113.3(2)
C5B C8B H8B1 109.5
C5B C8B H8B2 109.5
H8B1 C8B H8B2 109.5
C5B C8B H8B3 109.5
H8B1 C8B H8B3 109.5
H8B2 C8B H8B3 109.5
N1B C17B C18B 119.80(19)
N1B C17B C22B 121.51(19)
C18B C17B C22B 118.7(2)
C19B C18B C17B 120.5(2)
C19B C18B H18B 119.7
C17B C18B H18B 119.7
C18B C19B C20B 120.7(2)
C18B C19B H19B 119.7
C20B C19B H19B 119.7
N2B C20B C21B 122.04(19)
N2B C20B C19B 119.15(19)
C21B C20B C19B 118.80(19)
C22B C21B C20B 120.2(2)
C22B C21B H21B 119.9
C20B C21B H21B 119.9
C21B C22B C17B 120.9(2)
C21B C22B H22B 119.5
C17B C22B H22B 119.5
C24B C23B C28B 120.3(2)
C24B C23B N2B 118.56(19)
C28B C23B N2B 121.1(2)
C23B C24B C25B 119.1(2)
C23B C24B H24B 120.5
C25B C24B H24B 120.5
C26B C25B C24B 120.8(2)
C26B C25B N1A 120.3(2)
C24B C25B N1A 118.92(19)
C27B C26B C25B 119.4(2)
C27B C26B H26B 120.3
C25B C26B H26B 120.3
C26B C27B C28B 120.8(2)
C26B C27B H27B 119.6
C28B C27B H27B 119.6
C27B C28B C23B 119.5(2)
C27B C28B H28B 120.2
C23B C28B H28B 120.2
C34B C29B C30B 120.1(2)
C34B C29B N1B 119.7(2)
C30B C29B N1B 120.2(2)
C31B C30B C29B 119.5(2)
C31B C30B H30B 120.3
C29B C30B H30B 120.3
C32B C31B C30B 121.2(2)
C32B C31B H31B 119.4
C30B C31B H31B 119.4
C31B C32B C33B 118.3(2)
C31B C32B C35B 121.2(3)
C33B C32B C35B 120.5(3)
C34B C33B C32B 121.5(2)
C34B C33B H33B 119.2
C32B C33B H33B 119.2
C33B C34B C29B 119.4(2)
C33B C34B H34B 120.3
C29B C34B H34B 120.3
C32B C35B H35D 109.5
C32B C35B H35E 109.5
H35D C35B H35E 109.5
C32B C35B H35F 109.5
H35D C35B H35F 109.5
H35E C35B H35F 109.5
C37B C36B C41B 119.8(2)
C37B C36B N2B 120.7(2)
C41B C36B N2B 119.4(2)
C38B C37B C36B 119.6(2)
C38B C37B H37B 120.2
C36B C37B H37B 120.2
C37B C38B C39B 121.4(2)
C37B C38B H38B 119.3
C39B C38B H38B 119.3
C40B C39B C38B 118.1(2)
C40B C39B C42B 120.5(2)
C38B C39B C42B 121.5(2)
C41B C40B C39B 121.6(2)
C41B C40B H40B 119.2
C39B C40B H40B 119.2
C40B C41B C36B 119.4(2)
C40B C41B H41B 120.3
C36B C41B H41B 120.3
C39B C42B H42D 109.5
C39B C42B H42E 109.5
C39B C42B H42F 109.5
C17A N1A C29A 124.79(19)
C17A N1A C25B 117.90(18)
C29A N1A C25B 117.26(17)
C20A N2A C23A 119.38(18)
C20A N2A C36A 122.18(18)
C23A N2A C36A 118.36(17)
C17B N1B C25A 119.03(17)
C17B N1B C29B 121.88(18)
C25A N1B C29B 118.88(17)
C20B N2B C36B 121.58(18)
C20B N2B C23B 117.95(18)
C36B N2B C23B 120.46(18)
C1A O1A C1 1.0(7)
C1A O1A C1Z 6.7(5)
C1 O1A C1Z 6.7(6)
C1A O1A Al1A 138.4(3)
C1 O1A Al1A 139.4(5)
C1Z O1A Al1A 135.7(5)
C9A O3A C9Z 2.5(9)
C9A O3A C9 11.2(5)
C9Z O3A C9 13.7(9)
C9A O3A Al1A 138.9(2)
C9Z O3A Al1A 138.1(9)
C9 O3A Al1A 137.5(5)
C5A O2A Al1A 138.61(14)
C13 O4A C13A 4.8(17)
C13 O4A C13Z 9.0(16)
C13A O4A C13Z 4.2(7)
C13 O4A Al1A 135.8(13)
C13A O4A Al1A 140.6(5)
C13Z O4A Al1A 144.8(5)
C1Y O1B C1O 11.6(8)
C1Y O1B C1L 19.2(10)
C1O O1B C1L 7.8(9)
C1Y O1B C1B 10.1(7)
C1O O1B C1B 1.6(6)
C1L O1B C1B 9.2(8)
C1Y O1B Al1B 138.9(7)
C1O O1B Al1B 146.6(6)
C1L O1B Al1B 148.9(7)
C1B O1B Al1B 145.2(2)
C5B O2B Al1B 137.28(15)
C9B O3B C9Y 8.7(6)
C9B O3B C9' 8.5(6)
C9Y O3B C9' 16.0(7)
C9B O3B Al1B 138.2(3)
C9Y O3B Al1B 145.8(5)
C9' O3B Al1B 134.4(5)
C13M O4B C13N 10.3(12)
C13M O4B C13B 7.5(9)
C13N O4B C13B 4.7(11)
C13M O4B C13Y 23.7(11)
C13N O4B C13Y 13.4(11)
C13B O4B C13Y 17.3(6)
C13M O4B Al1B 144.7(8)
C13N O4B Al1B 143.4(9)
C13B O4B Al1B 141.05(18)
C13Y O4B Al1B 139.0(7)
O1A C1A C4A 114.9(6)
O1A C1A C3A 108.8(5)
C4A C1A C3A 108.1(6)
O1A C1A C2A 107.2(5)
C4A C1A C2A 108.5(6)
C3A C1A C2A 109.3(5)
F3A C2A F2A 106.7(5)
F3A C2A F1A 106.8(7)
F2A C2A F1A 106.4(6)
F3A C2A C1A 109.6(5)
F2A C2A C1A 113.5(6)
F1A C2A C1A 113.4(6)
F5A C3A F6A 107.6(6)
F5A C3A F4A 106.3(6)
F6A C3A F4A 106.2(6)
F5A C3A C1A 110.8(5)
F6A C3A C1A 113.9(5)
F4A C3A C1A 111.5(6)
O1A C1Z C2Z 113.9(9)
O1A C1Z C4Z 111.6(11)
C2Z C1Z C4Z 111.0(10)
O1A C1Z C3Z 101.2(7)
C2Z C1Z C3Z 110.6(8)
C4Z C1Z C3Z 108.1(10)
F3Z C2Z F2Z 107.0(10)
F3Z C2Z F1Z 103.3(10)
F2Z C2Z F1Z 104.9(11)
F3Z C2Z C1Z 113.3(9)
F2Z C2Z C1Z 115.6(8)
F1Z C2Z C1Z 111.7(11)
F4Z C3Z F6Z 108.0(11)
F4Z C3Z F5Z 109.5(11)
F6Z C3Z F5Z 107.4(10)
F4Z C3Z C1Z 113.9(11)
F6Z C3Z C1Z 109.2(8)
F5Z C3Z C1Z 108.7(8)
C1Z C4Z H4Z1 109.5
C1Z C4Z H4Z2 109.5
H4Z1 C4Z H4Z2 109.5
C1Z C4Z H4Z3 109.5
H4Z1 C4Z H4Z3 109.5
H4Z2 C4Z H4Z3 109.5
O1A C1 C4 112.7(10)
O1A C1 C2 105.0(7)
C4 C1 C2 110.9(9)
O1A C1 C3 107.9(8)
C4 C1 C3 109.9(9)
C2 C1 C3 110.3(8)
F1 C2 F2 107.9(10)
F1 C2 F3 107.3(9)
F2 C2 F3 105.6(9)
F1 C2 C1 113.9(10)
F2 C2 C1 112.1(8)
F3 C2 C1 109.6(8)
F4 C3 F5 107.3(10)
F4 C3 F6 106.5(11)
F5 C3 F6 107.7(9)
F4 C3 C1 112.6(11)
F5 C3 C1 110.5(8)
F6 C3 C1 112.0(8)
C1 C4 H4A 109.5
C1 C4 H4B 109.5
H4A C4 H4B 109.5
C1 C4 H4C 109.5
H4A C4 H4C 109.5
H4B C4 H4C 109.5
O4B C13B C16B 113.8(3)
O4B C13B C14B 108.2(3)
C16B C13B C14B 109.6(3)
O4B C13B C15B 106.6(2)
C16B C13B C15B 107.8(3)
C14B C13B C15B 110.8(3)
F21B C14B F20B 107.1(3)
F21B C14B F19B 106.4(3)
F20B C14B F19B 106.0(3)
F21B C14B C13B 110.1(3)
F20B C14B C13B 113.6(3)
F19B C14B C13B 113.1(3)
F23B C15B F22B 107.2(3)
F23B C15B F24B 106.9(3)
F22B C15B F24B 106.5(3)
F23B C15B C13B 111.1(3)
F22B C15B C13B 112.6(3)
F24B C15B C13B 112.1(3)
O4B C13Y C16Y 112.7(12)
O4B C13Y C14Y 109.0(10)
C16Y C13Y C14Y 111.9(12)
O4B C13Y C15Y 102.7(9)
C16Y C13Y C15Y 109.7(11)
C14Y C13Y C15Y 110.5(10)
F21Y C14Y F19Y 106.1(11)
F21Y C14Y F20Y 107.7(12)
F19Y C14Y F20Y 107.2(12)
F21Y C14Y C13Y 111.9(11)
F19Y C14Y C13Y 112.5(11)
F20Y C14Y C13Y 111.2(12)
F22Y C15Y F24Y 110.9(12)
F22Y C15Y F23Y 109.8(12)
F24Y C15Y F23Y 106.3(12)
F22Y C15Y C13Y 112.3(11)
F24Y C15Y C13Y 109.7(11)
F23Y C15Y C13Y 107.6(11)
C13Y C16Y H16D 109.5
C13Y C16Y H16E 109.5
H16D C16Y H16E 109.5
C13Y C16Y H16F 109.5
H16D C16Y H16F 109.5
H16E C16Y H16F 109.5
O4B C13M C16M 110.9(13)
O4B C13M C14M 113.3(12)
C16M C13M C14M 111.8(13)
O4B C13M C15M 105.8(11)
C16M C13M C15M 108.7(13)
C14M C13M C15M 105.9(11)
F21M C14M F20M 108.8(14)
F21M C14M F19M 106.5(13)
F20M C14M F19M 105.8(13)
F21M C14M C13M 115.3(13)
F20M C14M C13M 110.0(12)
F19M C14M C13M 110.0(13)
F23M C15M F22M 111.3(13)
F23M C15M F24M 109.7(14)
F22M C15M F24M 108.0(14)
F23M C15M C13M 109.3(13)
F22M C15M C13M 109.7(12)
F24M C15M C13M 108.8(12)
C13M C16M H16G 109.5
C13M C16M H16H 109.5
H16G C16M H16H 109.5
C13M C16M H16I 109.5
H16G C16M H16I 109.5
H16H C16M H16I 109.5
O4B C13N C16N 111.8(14)
O4B C13N C15N 106.0(11)
C16N C13N C15N 109.5(13)
O4B C13N C14N 109.6(12)
C16N C13N C14N 111.5(13)
C15N C13N C14N 108.2(11)
F19N C14N F20N 107.4(13)
F19N C14N F21N 108.2(13)
F20N C14N F21N 107.5(14)
F19N C14N C13N 111.0(13)
F20N C14N C13N 111.8(12)
F21N C14N C13N 110.8(13)
F22N C15N F23N 109.4(13)
F22N C15N F24N 110.3(13)
F23N C15N F24N 108.1(14)
F22N C15N C13N 110.7(13)
F23N C15N C13N 109.1(12)
F24N C15N C13N 109.2(13)
C13N C16N H16J 109.5
C13N C16N H16K 109.5
H16J C16N H16K 109.5
C13N C16N H16L 109.5
H16J C16N H16L 109.5
H16K C16N H16L 109.5
O1B C1B C2B 112.4(4)
O1B C1B C4B 112.4(4)
C2B C1B C4B 108.2(4)
O1B C1B C3B 105.8(4)
C2B C1B C3B 109.9(4)
C4B C1B C3B 108.0(4)
F1B C2B F2B 106.6(4)
F1B C2B F3B 105.8(4)
F2B C2B F3B 105.3(4)
F1B C2B C1B 115.0(4)
F2B C2B C1B 113.1(4)
F3B C2B C1B 110.4(4)
F5B C3B F6B 104.3(4)
F5B C3B F4B 108.1(4)
F6B C3B F4B 106.6(4)
F5B C3B C1B 111.7(4)
F6B C3B C1B 111.9(4)
F4B C3B C1B 113.7(4)
O1B C1Y C2Y 105.7(9)
O1B C1Y C3Y 110.6(10)
C2Y C1Y C3Y 115.1(10)
O1B C1Y C4Y 108.3(11)
C2Y C1Y C4Y 110.7(11)
C3Y C1Y C4Y 106.4(10)
F1Y C2Y F2Y 107.5(12)
F1Y C2Y F3Y 107.0(11)
F2Y C2Y F3Y 103.3(12)
F1Y C2Y C1Y 114.9(11)
F2Y C2Y C1Y 112.1(11)
F3Y C2Y C1Y 111.3(11)
F6Y C3Y F4Y 107.6(12)
F6Y C3Y F5Y 106.9(12)
F4Y C3Y F5Y 104.2(12)
F6Y C3Y C1Y 117.3(11)
F4Y C3Y C1Y 112.2(11)
F5Y C3Y C1Y 107.6(11)
C1Y C4Y H4Y1 109.5
C1Y C4Y H4Y2 109.5
H4Y1 C4Y H4Y2 109.5
C1Y C4Y H4Y3 109.5
H4Y1 C4Y H4Y3 109.5
H4Y2 C4Y H4Y3 109.5
O1B C1L C4L 111.4(13)
O1B C1L C2L 108.8(11)
C4L C1L C2L 111.2(12)
O1B C1L C3L 107.7(11)
C4L C1L C3L 108.8(12)
C2L C1L C3L 108.8(11)
F3L C2L F2L 108.6(13)
F3L C2L F1L 106.7(12)
F2L C2L F1L 108.3(13)
F3L C2L C1L 111.6(12)
F2L C2L C1L 110.4(12)
F1L C2L C1L 111.2(12)
F4L C3L F5L 109.2(13)
F4L C3L F6L 107.2(13)
F5L C3L F6L 109.4(13)
F4L C3L C1L 111.4(13)
F5L C3L C1L 109.7(12)
F6L C3L C1L 109.9(12)
C1L C4L H4L1 109.5
C1L C4L H4L2 109.5
H4L1 C4L H4L2 109.5
C1L C4L H4L3 109.5
H4L1 C4L H4L3 109.5
H4L2 C4L H4L3 109.5
O1B C1O C4O 112.0(11)
O1B C1O C2O 110.3(9)
C4O C1O C2O 107.4(10)
O1B C1O C3O 107.4(9)
C4O C1O C3O 109.8(10)
C2O C1O C3O 109.9(9)
F2O C2O F3O 109.9(12)
F2O C2O F1O 106.6(11)
F3O C2O F1O 107.0(11)
F2O C2O C1O 113.4(11)
F3O C2O C1O 110.1(10)
F1O C2O C1O 109.6(11)
F4O C3O F5O 107.8(11)
F4O C3O F6O 108.9(11)
F5O C3O F6O 106.7(12)
F4O C3O C1O 112.1(11)
F5O C3O C1O 110.3(10)
F6O C3O C1O 110.8(10)
C1O C4O H4O1 109.5
C1O C4O H4O2 109.5
H4O1 C4O H4O2 109.5
C1O C4O H4O3 109.5
H4O1 C4O H4O3 109.5
H4O2 C4O H4O3 109.5
O3B C9B C12B 115.4(5)
O3B C9B C10B 105.6(4)
C12B C9B C10B 109.8(5)
O3B C9B C11B 108.2(4)
C12B C9B C11B 108.3(5)
C10B C9B C11B 109.4(4)
F14B C10B F13B 106.1(4)
F14B C10B F15B 105.9(5)
F13B C10B F15B 105.2(5)
F14B C10B C9B 114.3(4)
F13B C10B C9B 113.5(4)
F15B C10B C9B 111.2(4)
F18B C11B F16B 106.7(4)
F18B C11B F17B 106.5(5)
F16B C11B F17B 106.8(5)
F18B C11B C9B 114.1(4)
F16B C11B C9B 113.1(4)
F17B C11B C9B 109.4(4)
O3B C9Y C10Y 111.1(8)
O3B C9Y C12Y 110.8(11)
C10Y C9Y C12Y 110.2(11)
O3B C9Y C11Y 106.1(8)
C10Y C9Y C11Y 110.0(8)
C12Y C9Y C11Y 108.5(11)
F14Y C10Y F13Y 107.0(11)
F14Y C10Y F15Y 105.5(10)
F13Y C10Y F15Y 105.5(10)
F14Y C10Y C9Y 114.8(10)
F13Y C10Y C9Y 112.9(10)
F15Y C10Y C9Y 110.5(10)
F18Y C11Y F17Y 108.2(10)
F18Y C11Y F16Y 106.1(9)
F17Y C11Y F16Y 107.1(9)
F18Y C11Y C9Y 113.5(9)
F17Y C11Y C9Y 108.9(9)
F16Y C11Y C9Y 112.7(10)
C9Y C12Y H12D 109.5
C9Y C12Y H12E 109.5
H12D C12Y H12E 109.5
C9Y C12Y H12F 109.5
H12D C12Y H12F 109.5
H12E C12Y H12F 109.5
O3B C9' C11' 113.4(10)
O3B C9' C12' 110.8(12)
C11' C9' C12' 110.1(11)
O3B C9' C10' 104.5(8)
C11' C9' C10' 110.0(9)
C12' C9' C10' 107.7(11)
F13' C10' F14' 107.3(11)
F13' C10' F15' 109.7(11)
F14' C10' F15' 106.9(11)
F13' C10' C9' 112.6(10)
F14' C10' C9' 111.2(10)
F15' C10' C9' 109.0(10)
F18' C11' F17' 106.1(12)
F18' C11' F16' 104.9(11)
F17' C11' F16' 105.0(11)
F18' C11' C9' 114.6(10)
F17' C11' C9' 112.5(11)
F16' C11' C9' 112.9(11)
C9' C12' H12G 109.5
C9' C12' H12H 109.5
H12G C12' H12H 109.5
C9' C12' H12I 109.5
H12G C12' H12I 109.5
H12H C12' H12I 109.5
O4A C13A C15A 107.5(6)
O4A C13A C14A 108.6(6)
C15A C13A C14A 110.3(7)
O4A C13A C16A 112.8(7)
C15A C13A C16A 109.2(6)
C14A C13A C16A 108.5(6)
F19A C14A F21A 105.3(6)
F19A C14A F20A 107.1(7)
F21A C14A F20A 107.0(6)
F19A C14A C13A 113.8(7)
F21A C14A C13A 110.1(6)
F20A C14A C13A 112.9(6)
F22A C15A F23A 106.9(5)
F22A C15A F24A 105.3(5)
F23A C15A F24A 106.4(6)
F22A C15A C13A 113.9(5)
F23A C15A C13A 111.2(5)
F24A C15A C13A 112.7(6)
O4A C13Z C14Z 110.1(9)
O4A C13Z C16Z 108.9(10)
C14Z C13Z C16Z 110.0(9)
O4A C13Z C15Z 105.7(8)
C14Z C13Z C15Z 112.9(9)
C16Z C13Z C15Z 109.2(9)
F20Z C14Z F19Z 106.3(11)
F20Z C14Z F21Z 104.0(10)
F19Z C14Z F21Z 103.7(11)
F20Z C14Z C13Z 114.4(10)
F19Z C14Z C13Z 114.2(12)
F21Z C14Z C13Z 113.1(10)
F24Z C15Z F22Z 105.4(10)
F24Z C15Z F23Z 107.0(10)
F22Z C15Z F23Z 106.0(10)
F24Z C15Z C13Z 112.3(9)
F22Z C15Z C13Z 115.3(11)
F23Z C15Z C13Z 110.3(9)
C13Z C16Z H16P 109.5
C13Z C16Z H16Q 109.5
H16P C16Z H16Q 109.5
C13Z C16Z H16R 109.5
H16P C16Z H16R 109.5
H16Q C16Z H16R 109.5
O4A C13 C16 120(2)
O4A C13 C15 108.9(15)
C16 C13 C15 109.6(17)
O4A C13 C14 102.1(17)
C16 C13 C14 109.3(16)
C15 C13 C14 106.1(19)
F20 C14 F19 104.9(16)
F20 C14 F21 108.0(18)
F19 C14 F21 111.5(16)
F20 C14 C13 115.5(17)
F19 C14 C13 110.5(18)
F21 C14 C13 106.6(16)
F23 C15 F22 106.2(14)
F23 C15 F24 106.0(14)
F22 C15 F24 113.3(14)
F23 C15 C13 110.5(16)
F22 C15 C13 110.1(15)
F24 C15 C13 110.6(15)
C13 C16 H16S 109.5
C13 C16 H16T 109.5
H16S C16 H16T 109.5
C13 C16 H16U 109.5
H16S C16 H16U 109.5
H16T C16 H16U 109.5
O3A C9A C12A 116.5(3)
O3A C9A C10A 107.1(3)
C12A C9A C10A 108.5(3)
O3A C9A C11A 106.3(3)
C12A C9A C11A 108.8(3)
C10A C9A C11A 109.4(3)
F13A C10A F15A 107.4(3)
F13A C10A F14A 107.1(4)
F15A C10A F14A 105.4(4)
F13A C10A C9A 114.4(3)
F15A C10A C9A 108.8(3)
F14A C10A C9A 113.2(3)
F17A C11A F18A 106.4(4)
F17A C11A F16A 106.6(4)
F18A C11A F16A 107.1(3)
F17A C11A C9A 110.5(3)
F18A C11A C9A 113.6(3)
F16A C11A C9A 112.2(3)
O3A C9Z C12Z 111.1(13)
O3A C9Z C11Z 107.5(11)
C12Z C9Z C11Z 109.9(12)
O3A C9Z C10Z 108.1(11)
C12Z C9Z C10Z 110.2(12)
C11Z C9Z C10Z 110.0(11)
F13Z C10Z F14Z 107.6(13)
F13Z C10Z F15Z 105.7(13)
F14Z C10Z F15Z 106.4(13)
F13Z C10Z C9Z 113.6(13)
F14Z C10Z C9Z 112.0(12)
F15Z C10Z C9Z 111.1(12)
F16Z C11Z F18Z 106.8(14)
F16Z C11Z F17Z 107.5(13)
F18Z C11Z F17Z 105.8(13)
F16Z C11Z C9Z 113.9(13)
F18Z C11Z C9Z 111.4(12)
F17Z C11Z C9Z 111.0(13)
C9Z C12Z H12M 109.5
C9Z C12Z H12N 109.5
H12M C12Z H12N 109.5
C9Z C12Z H12O 109.5
H12M C12Z H12O 109.5
H12N C12Z H12O 109.5
O3A C9 C10 116.7(9)
O3A C9 C12 111.9(10)
C10 C9 C12 108.4(9)
O3A C9 C11 104.1(8)
C10 C9 C11 108.3(9)
C12 C9 C11 106.9(10)
F14 C10 F15 108.6(11)
F14 C10 F13 101.7(10)
F15 C10 F13 102.6(11)
F14 C10 C9 115.0(10)
F15 C10 C9 114.4(10)
F13 C10 C9 113.2(11)
F16 C11 F18 109.4(11)
F16 C11 F17 108.4(11)
F18 C11 F17 106.3(11)
F16 C11 C9 112.8(11)
F18 C11 C9 110.7(10)
F17 C11 C9 108.9(10)
C9 C12 H12P 109.5
C9 C12 H12Q 109.5
H12P C12 H12Q 109.5
C9 C12 H12R 109.5
H12P C12 H12R 109.5
H12Q C12 H12R 109.5

loop_
_geom_bond_atom_site_label_1
_geom_bond_atom_site_label_2
_geom_bond_distance
Al1A O4A 1.7329(16)
Al1A O3A 1.7361(17)
Al1A O1A 1.7388(17)
Al1A O2A 1.7398(16)
Al1B O4B 1.7315(17)
Al1B O1B 1.7319(17)
Al1B O3B 1.7368(18)
Al1B O2B 1.7371(17)
C5A O2A 1.378(3)
C5A C8A 1.532(3)
C5A C7A 1.539(3)
C5A C6A 1.539(3)
C6A F8A 1.335(3)
C6A F9A 1.338(3)
C6A F7A 1.341(3)
C7A F12A 1.333(3)
C7A F11A 1.339(3)
C7A F10A 1.339(3)
C8A H8A1 0.9800
C8A H8A2 0.9800
C8A H8A3 0.9800
C17A N1A 1.386(3)
C17A C22A 1.405(3)
C17A C18A 1.415(3)
C18A C19A 1.364(3)
C18A H18A 0.9500
C19A C20A 1.408(3)
C19A H19A 0.9500
C20A N2A 1.385(3)
C20A C21A 1.416(3)
C21A C22A 1.372(3)
C21A H21A 0.9500
C22A H22A 0.9500
C23A C24A 1.391(3)
C23A C28A 1.393(3)
C23A N2A 1.427(3)
C24A C25A 1.391(3)
C24A H24A 0.9500
C25A C26A 1.389(3)
C25A N1B 1.425(3)
C26A C27A 1.390(3)
C26A H26A 0.9500
C27A C28A 1.390(3)
C27A H27A 0.9500
C28A H28A 0.9500
C29A C30A 1.387(3)
C29A C34A 1.396(3)
C29A N1A 1.427(3)
C30A C31A 1.386(3)
C30A H30A 0.9500
C31A C32A 1.388(4)
C31A H31A 0.9500
C32A C33A 1.382(4)
C32A C35A 1.516(4)
C33A C34A 1.383(3)
C33A H33A 0.9500
C34A H34A 0.9500
C35A H35A 0.9800
C35A H35B 0.9800
C35A H35C 0.9800
C36A C41A 1.386(3)
C36A C37A 1.394(3)
C36A N2A 1.431(3)
C37A C38A 1.377(3)
C37A H37A 0.9500
C38A C39A 1.390(4)
C38A H38A 0.9500
C39A C40A 1.393(3)
C39A C42A 1.507(3)
C40A C41A 1.382(3)
C40A H40A 0.9500
C41A H41A 0.9500
C42A H42A 0.9800
C42A H42B 0.9800
C42A H42C 0.9800
C5B O2B 1.370(3)
C5B C8B 1.531(3)
C5B C7B 1.535(4)
C5B C6B 1.538(4)
C6B F9B 1.328(3)
C6B F8B 1.332(3)
C6B F7B 1.350(3)
C7B F11B 1.329(3)
C7B F12B 1.335(3)
C7B F10B 1.341(3)
C8B H8B1 0.9800
C8B H8B2 0.9800
C8B H8B3 0.9800
C17B N1B 1.383(3)
C17B C18B 1.407(3)
C17B C22B 1.410(3)
C18B C19B 1.364(3)
C18B H18B 0.9500
C19B C20B 1.413(3)
C19B H19B 0.9500
C20B N2B 1.389(3)
C20B C21B 1.408(3)
C21B C22B 1.365(3)
C21B H21B 0.9500
C22B H22B 0.9500
C23B C24B 1.390(3)
C23B C28B 1.398(3)
C23B N2B 1.428(3)
C24B C25B 1.392(3)
C24B H24B 0.9500
C25B C26B 1.390(3)
C25B N1A 1.433(3)
C26B C27B 1.381(3)
C26B H26B 0.9500
C27B C28B 1.383(3)
C27B H27B 0.9500
C28B H28B 0.9500
C29B C34B 1.388(3)
C29B C30B 1.393(3)
C29B N1B 1.434(3)
C30B C31B 1.389(3)
C30B H30B 0.9500
C31B C32B 1.383(4)
C31B H31B 0.9500
C32B C33B 1.395(4)
C32B C35B 1.508(3)
C33B C34B 1.379(3)
C33B H33B 0.9500
C34B H34B 0.9500
C35B H35D 0.9800
C35B H35E 0.9800
C35B H35F 0.9800
C36B C37B 1.389(3)
C36B C41B 1.400(3)
C36B N2B 1.425(3)
C37B C38B 1.384(3)
C37B H37B 0.9500
C38B C39B 1.395(4)
C38B H38B 0.9500
C39B C40B 1.386(3)
C39B C42B 1.508(4)
C40B C41B 1.381(3)
C40B H40B 0.9500
C41B H41B 0.9500
C42B H42D 0.9800
C42B H42E 0.9800
C42B H42F 0.9800
O1A C1A 1.374(8)
O1A C1 1.376(12)
O1A C1Z 1.387(13)
O3A C9A 1.360(4)
O3A C9Z 1.411(16)
O3A C9 1.442(13)
O4A C13 1.368(15)
O4A C13A 1.373(7)
O4A C13Z 1.387(13)
O1B C1Y 1.337(14)
O1B C1O 1.343(13)
O1B C1L 1.346(15)
O1B C1B 1.372(5)
O3B C9B 1.385(5)
O3B C9Y 1.394(12)
O3B C9' 1.392(13)
O4B C13M 1.353(16)
O4B C13N 1.357(16)
O4B C13B 1.376(4)
O4B C13Y 1.381(14)
C1A C4A 1.533(9)
C1A C3A 1.540(8)
C1A C2A 1.543(8)
C2A F3A 1.338(7)
C2A F2A 1.339(7)
C2A F1A 1.340(7)
C3A F5A 1.332(7)
C3A F6A 1.342(8)
C3A F4A 1.353(7)
C4A H4A1 0.9800
C4A H4A2 0.9800
C4A H4A3 0.9800
C1Z C2Z 1.512(12)
C1Z C4Z 1.523(14)
C1Z C3Z 1.570(12)
C2Z F3Z 1.338(11)
C2Z F2Z 1.337(12)
C2Z F1Z 1.370(12)
C3Z F4Z 1.305(11)
C3Z F6Z 1.341(12)
C3Z F5Z 1.346(11)
C4Z H4Z1 0.9800
C4Z H4Z2 0.9800
C4Z H4Z3 0.9800
C1 C4 1.515(13)
C1 C2 1.544(12)
C1 C3 1.545(12)
C2 F1 1.328(11)
C2 F2 1.337(11)
C2 F3 1.355(11)
C3 F4 1.336(11)
C3 F5 1.335(11)
C3 F6 1.346(12)
C4 H4A 0.9800
C4 H4B 0.9800
C4 H4C 0.9800
C13B C16B 1.524(5)
C13B C14B 1.530(5)
C13B C15B 1.543(4)
C14B F21B 1.328(4)
C14B F20B 1.337(4)
C14B F19B 1.346(4)
C15B F23B 1.329(4)
C15B F22B 1.338(4)
C15B F24B 1.361(4)
C16B H16A 0.9800
C16B H16B 0.9800
C16B H16C 0.9800
C13Y C16Y 1.495(16)
C13Y C14Y 1.519(13)
C13Y C15Y 1.558(14)
C14Y F21Y 1.338(13)
C14Y F19Y 1.343(12)
C14Y F20Y 1.342(13)
C15Y F22Y 1.296(12)
C15Y F24Y 1.342(13)
C15Y F23Y 1.349(13)
C16Y H16D 0.9800
C16Y H16E 0.9800
C16Y H16F 0.9800
C13M C16M 1.517(17)
C13M C14M 1.518(15)
C13M C15M 1.578(15)
C14M F21M 1.320(13)
C14M F20M 1.351(14)
C14M F19M 1.361(14)
C15M F23M 1.312(14)
C15M F22M 1.326(13)
C15M F24M 1.340(14)
C16M H16G 0.9800
C16M H16H 0.9800
C16M H16I 0.9800
C13N C16N 1.507(17)
C13N C15N 1.560(15)
C13N C14N 1.531(15)
C14N F19N 1.337(14)
C14N F20N 1.342(14)
C14N F21N 1.338(14)
C15N F22N 1.315(13)
C15N F23N 1.334(14)
C15N F24N 1.334(14)
C16N H16J 0.9800
C16N H16K 0.9800
C16N H16L 0.9800
C1B C2B 1.511(6)
C1B C4B 1.543(6)
C1B C3B 1.546(6)
C2B F1B 1.334(5)
C2B F2B 1.338(6)
C2B F3B 1.345(6)
C3B F5B 1.301(6)
C3B F6B 1.335(6)
C3B F4B 1.341(5)
C4B H4B1 0.9800
C4B H4B2 0.9800
C4B H4B3 0.9800
C1Y C2Y 1.507(13)
C1Y C3Y 1.513(13)
C1Y C4Y 1.560(16)
C2Y F1Y 1.300(12)
C2Y F2Y 1.344(13)
C2Y F3Y 1.350(13)
C3Y F6Y 1.292(13)
C3Y F4Y 1.332(12)
C3Y F5Y 1.363(13)
C4Y H4Y1 0.9800
C4Y H4Y2 0.9800
C4Y H4Y3 0.9800
C1L C4L 1.522(16)
C1L C2L 1.526(14)
C1L C3L 1.548(14)
C2L F3L 1.324(13)
C2L F2L 1.339(14)
C2L F1L 1.331(13)
C3L F4L 1.320(13)
C3L F5L 1.324(13)
C3L F6L 1.331(14)
C4L H4L1 0.9800
C4L H4L2 0.9800
C4L H4L3 0.9800
C1O C4O 1.526(15)
C1O C2O 1.535(13)
C1O C3O 1.541(13)
C2O F2O 1.295(13)
C2O F3O 1.338(13)
C2O F1O 1.348(12)
C3O F4O 1.314(12)
C3O F5O 1.324(13)
C3O F6O 1.344(13)
C4O H4O1 0.9800
C4O H4O2 0.9800
C4O H4O3 0.9800
C9B C12B 1.528(7)
C9B C10B 1.530(7)
C9B C11B 1.533(6)
C10B F14B 1.328(6)
C10B F13B 1.347(5)
C10B F15B 1.350(6)
C11B F18B 1.343(6)
C11B F16B 1.347(5)
C11B F17B 1.354(7)
C12B H12A 0.9800
C12B H12B 0.9800
C12B H12C 0.9800
C9Y C10Y 1.512(12)
C9Y C12Y 1.529(14)
C9Y C11Y 1.541(12)
C10Y F14Y 1.328(13)
C10Y F13Y 1.351(12)
C10Y F15Y 1.349(12)
C11Y F18Y 1.322(12)
C11Y F17Y 1.341(11)
C11Y F16Y 1.340(11)
C12Y H12D 0.9800
C12Y H12E 0.9800
C12Y H12F 0.9800
C9' C11' 1.502(13)
C9' C12' 1.532(15)
C9' C10' 1.554(13)
C10' F13' 1.317(12)
C10' F14' 1.335(13)
C10' F15' 1.335(12)
C11' F18' 1.340(13)
C11' F17' 1.339(12)
C11' F16' 1.354(12)
C12' H12G 0.9800
C12' H12H 0.9800
C12' H12I 0.9800
C13A C15A 1.528(10)
C13A C14A 1.531(10)
C13A C16A 1.539(11)
C14A F19A 1.328(8)
C14A F21A 1.335(7)
C14A F20A 1.344(8)
C15A F22A 1.331(7)
C15A F23A 1.335(7)
C15A F24A 1.335(7)
C16A H16M 0.9800
C16A H16N 0.9800
C16A H16O 0.9800
C13Z C14Z 1.510(13)
C13Z C16Z 1.532(14)
C13Z C15Z 1.536(12)
C14Z F20Z 1.332(12)
C14Z F19Z 1.337(12)
C14Z F21Z 1.345(12)
C15Z F24Z 1.321(12)
C15Z F22Z 1.322(12)
C15Z F23Z 1.342(12)
C16Z H16P 0.9800
C16Z H16Q 0.9800
C16Z H16R 0.9800
C13 C16 1.49(3)
C13 C15 1.57(3)
C13 C14 1.59(4)
C14 F20 1.31(2)
C14 F19 1.36(3)
C14 F21 1.38(2)
C15 F23 1.29(2)
C15 F22 1.35(2)
C15 F24 1.42(2)
C16 H16S 0.9800
C16 H16T 0.9800
C16 H16U 0.9800
C9A C12A 1.528(5)
C9A C10A 1.536(5)
C9A C11A 1.539(5)
C10A F13A 1.332(4)
C10A F15A 1.335(5)
C10A F14A 1.344(5)
C11A F17A 1.329(4)
C11A F18A 1.333(4)
C11A F16A 1.341(4)
C12A H12J 0.9800
C12A H12K 0.9800
C12A H12L 0.9800
C9Z C12Z 1.515(17)
C9Z C11Z 1.532(15)
C9Z C10Z 1.529(14)
C10Z F13Z 1.330(13)
C10Z F14Z 1.337(14)
C10Z F15Z 1.344(14)
C11Z F16Z 1.326(13)
C11Z F18Z 1.342(14)
C11Z F17Z 1.342(14)
C12Z H12M 0.9800
C12Z H12N 0.9800
C12Z H12O 0.9800
C9 C10 1.496(13)
C9 C12 1.541(14)
C9 C11 1.560(13)
C10 F14 1.322(12)
C10 F15 1.333(12)
C10 F13 1.380(13)
C11 F16 1.322(12)
C11 F18 1.331(12)
C11 F17 1.337(13)
C12 H12P 0.9800
C12 H12Q 0.9800
C12 H12R 0.9800
